data_4128813
loop_
_publ_author_name
'Zhong, Jiankang'
'Zhang, Liang'
'August, David P.'
'Whitehead, George F. S.'
'Leigh, David A.'

_publ_section_title
;
 Self-Sorting Assembly of Molecular Trefoil Knots of Single Handedness.
;
_journal_issue 36
_journal_name_full 'Journal of the American Chemical Society'
_journal_page_first 14249
_journal_page_last 14256
_journal_paper_doi 10.1021/jacs.9b06127
_journal_volume 141
_journal_year 2019
_chemical_absolute_configuration ad
_chemical_formula_moiety 'C84 H96 N18 O6 Zn3, 6(B F4), 8(C2 H3 N)'
_chemical_formula_sum 'C100 H120 B6 F24 N26 O6 Zn3'
_chemical_formula_weight 2499.18
_space_group_crystal_system orthorhombic
_space_group_IT_number 18
_space_group_name_Hall 'P 2 2ab'
_space_group_name_H-M_alt 'P 21 21 2'
_atom_sites_solution_hydrogens geom
_atom_sites_solution_primary dual
_audit_creation_date 2019-02-15
_audit_creation_method
;
Olex2 1.2
(compiled 2018.05.29 svn.r3508 for OlexSys, GUI svn.r5506)
;
_cell_angle_alpha 90
_cell_angle_beta 90
_cell_angle_gamma 90
_cell_formula_units_Z 6
_cell_length_a 52.6707(6)
_cell_length_b 18.7850(2)
_cell_length_c 17.85193(18)
_cell_measurement_reflns_used 47240
_cell_measurement_temperature 150.00(10)
_cell_measurement_theta_max 74.0250
_cell_measurement_theta_min 2.8760
_cell_volume 17663.0(3)
_computing_cell_refinement 'CrysAlisPro 1.171.40.14a (Rigaku OD, 2018)'
_computing_data_collection 'CrysAlisPro 1.171.40.14a (Rigaku OD, 2018)'
_computing_data_reduction 'CrysAlisPro 1.171.40.14a (Rigaku OD, 2018)'
_computing_molecular_graphics 'Olex2 (Dolomanov et al., 2009)'
_computing_publication_material 'Olex2 (Dolomanov et al., 2009)'
_computing_structure_refinement 'ShelXL (Sheldrick, 2015)'
_computing_structure_solution 'ShelXT (Sheldrick, 2015)'
_diffrn_ambient_environment N~2~
_diffrn_ambient_temperature 150.00(10)
_diffrn_detector 'CCD plate'
_diffrn_measured_fraction_theta_full 0.999
_diffrn_measured_fraction_theta_max 0.979
_diffrn_measurement_details
;
List of Runs (angles in degrees, time in seconds):

  # Type    Start    End  Width  t~exp~   \w     \q     \k     \f   Frames
--------------------------------------------------------------------------
  1  \w    -85.00  21.00   0.50    0.50    --  -58.90  57.00 -30.00  212
  2  \w    -87.00  18.00   0.50    0.50    --  -58.90  76.00  60.00  210
  3  \w    -84.00  21.00   0.50    0.50    --  -58.90  57.00-150.00  210
  4  \w   -178.00-152.00   0.50    2.00    -- -110.00 -48.00  19.00   52
  5  \w     -6.00  34.00   0.50    2.00    --    5.00  57.00 -60.00   80
  6  \w    -10.00  44.00   0.50    2.00    --  -45.00  57.00  60.00  108
  7  \w    -75.00 -18.00   0.50    2.00    --  -45.00  57.00  60.00  114
  8  \w   -111.00 -21.00   0.50    2.00    -- -110.00  76.00 150.00  180
  9  \w   -145.00-104.00   0.50    2.00    -- -110.00 -57.00 120.00   82
 10  \w   -183.00-157.00   0.50    2.00    -- -110.00 -57.00 120.00   52
 11  \w    -79.00 -22.00   0.50    2.00    -- -110.00  76.00-180.00  114
 12  \w   -149.00-107.00   0.50    2.00    -- -110.00  76.00-180.00   84
 13  \w   -142.00 -21.00   0.50    2.00    -- -110.00  57.00  30.00  242
 14  \w   -150.00-121.00   0.50    2.00    -- -110.00  76.00 150.00   58
 15  \w   -157.00-131.00   0.50    2.00    -- -110.00 -57.00  90.00   52
 16  \w   -129.00-104.00   0.50    2.00    -- -110.00 -57.00  90.00   50
 17  \w   -126.00 -21.00   0.50    2.00    -- -110.00  38.00  30.00  210
;
_diffrn_measurement_device 'four-circle diffractometer'
_diffrn_measurement_device_type 'XtaLAB AFC11 (RINC): Kappa single'
_diffrn_measurement_method '\w scans'
_diffrn_orient_matrix_type 'CrysAlisPro convention (1999,Acta A55,543-557)'
_diffrn_orient_matrix_UB_11 0.0100989000
_diffrn_orient_matrix_UB_12 -0.0768746000
_diffrn_orient_matrix_UB_13 0.0038061000
_diffrn_orient_matrix_UB_21 0.0225099000
_diffrn_orient_matrix_UB_22 0.0209128000
_diffrn_orient_matrix_UB_23 -0.0504862000
_diffrn_orient_matrix_UB_31 0.0157317000
_diffrn_orient_matrix_UB_32 0.0193214000
_diffrn_orient_matrix_UB_33 0.0698837000
_diffrn_radiation_monochromator mirror
_diffrn_radiation_probe x-ray
_diffrn_radiation_type CuK\a
_diffrn_radiation_wavelength 1.54184
_diffrn_reflns_av_R_equivalents 0.0383
_diffrn_reflns_av_unetI/netI 0.0334
_diffrn_reflns_Laue_measured_fraction_full 0.999
_diffrn_reflns_Laue_measured_fraction_max 0.979
_diffrn_reflns_limit_h_max 66
_diffrn_reflns_limit_h_min -63
_diffrn_reflns_limit_k_max 23
_diffrn_reflns_limit_k_min -21
_diffrn_reflns_limit_l_max 22
_diffrn_reflns_limit_l_min -14
_diffrn_reflns_number 119580
_diffrn_reflns_point_group_measured_fraction_full 0.998
_diffrn_reflns_point_group_measured_fraction_max 0.962
_diffrn_reflns_theta_full 67.684
_diffrn_reflns_theta_max 77.292
_diffrn_reflns_theta_min 2.475
_diffrn_source 'Rotating-anode X-ray tube (dual wavelength)'
_diffrn_source_type 'Rigaku (Cu) X-ray DW Source'
_exptl_absorpt_coefficient_mu 1.578
_exptl_absorpt_correction_T_max 1.00000
_exptl_absorpt_correction_T_min 0.69478
_exptl_absorpt_correction_type multi-scan
_exptl_absorpt_process_details
;
CrysAlisPro 1.171.40.14a (Rigaku Oxford Diffraction, 2018)
Empirical absorption correction using spherical harmonics,
 implemented in SCALE3 ABSPACK scaling algorithm.
;
_exptl_crystal_colour 'clear colourless'
_exptl_crystal_colour_lustre clear
_exptl_crystal_colour_primary colourless
_exptl_crystal_density_diffrn 1.410
_exptl_crystal_description block
_exptl_crystal_F_000 7716
_exptl_crystal_size_max 0.442
_exptl_crystal_size_mid 0.33
_exptl_crystal_size_min 0.241
_refine_diff_density_max 1.226
_refine_diff_density_min -0.579
_refine_diff_density_rms 0.082
_refine_ls_abs_structure_details
;
 Flack x determined using 12585 quotients [(I+)-(I-)]/[(I+)+(I-)]
 (Parsons, Flack and Wagner, Acta Cryst. B69 (2013) 249-259).
;
_refine_ls_abs_structure_Flack 0.009(7)
_refine_ls_extinction_method none
_refine_ls_goodness_of_fit_ref 1.050
_refine_ls_hydrogen_treatment constr
_refine_ls_matrix_type full
_refine_ls_number_parameters 2346
_refine_ls_number_reflns 36053
_refine_ls_number_restraints 1858
_refine_ls_restrained_S_all 1.061
_refine_ls_R_factor_all 0.0767
_refine_ls_R_factor_gt 0.0708
_refine_ls_shift/su_max 0.003
_refine_ls_shift/su_mean 0.000
_refine_ls_structure_factor_coef Fsqd
_refine_ls_weighting_details 'w=1/[\s^2^(Fo^2^)+(0.1303P)^2^+9.2801P] where P=(Fo^2^+2Fc^2^)/3'
_refine_ls_weighting_scheme calc
_refine_ls_wR_factor_gt 0.2005
_refine_ls_wR_factor_ref 0.2070
_reflns_Friedel_coverage 0.827
_reflns_Friedel_fraction_full 0.997
_reflns_Friedel_fraction_max 0.941
_reflns_number_gt 31882
_reflns_number_total 36053
_reflns_threshold_expression 'I > 2\s(I)'
_cod_data_source_file ja9b06127_si_002.cif
_cod_data_source_block wit_rdl28
_cod_database_code 4128813
_shelx_shelxl_version_number 2018/1
_chemical_oxdiff_formula C14H4N2O8Zn1
_shelx_space_group_comment
;
The symmetry employed for this shelxl refinement is uniquely defined
by the following loop, which should always be used as a source of
symmetry information in preference to the above space-group names.
They are only intended as comments.
;
_shelx_estimated_absorpt_t_max 0.702
_shelx_estimated_absorpt_t_min 0.542
_reflns_odcompleteness_completeness 99.92
_reflns_odcompleteness_iscentric 1
_reflns_odcompleteness_theta 68.13
_olex2_refinement_description
;
1. Fixed Uiso
 At 1.2 times of:
  All C(H) groups, All C(H,H) groups
 At 1.5 times of:
  All C(H,H,H) groups
2. Restrained distances
 C25A-C23A = C24A-C26A
 2.3 with sigma of 0.02
 C27A-C28A = C27A-C26A = C24A-C25A = C24A-C23A
 1.54 with sigma of 0.02
 C26A-C25A
 1.25 with sigma of 0.02
 C26B-C24B = C25B-C27B
 2.3 with sigma of 0.02
 O1A-C24B = C23B-C25B = C26B-C28B = C27B-O2A
 2.4 with sigma of 0.02
 C27B-C28B = C27B-C26B = C24B-C23B = C24B-C25B
 1.54 with sigma of 0.02
 C26B-C25B
 1.25 with sigma of 0.02
 C23A-C25A = C26A-C28A = C27A-O2A = O1A-C24A
 2.4 with sigma of 0.02
 O1A-C23B = O1A-C23A = O2A-C28B = O2A-C28A
 1.4 with sigma of 0.02
 C1_10-C2_10
 C1_11-C2_11
 C1_12-C2_12
 C1_13-C2_13
 C1_14-C2_14
 C1_15-C2_15
 C1_16-C2_16
 C1_17-C2_17
 C1_19-C2_19
 C1_21-C2_21
 C1_22-C2_22
 C1_23-C2_23
 C1_24-C2_24
 C1_25-C2_25
 C1_26-C2_26
 1.394 with sigma of 0.02
 N1_10-C1_10
 N1_11-C1_11
 N1_12-C1_12
 N1_13-C1_13
 N1_14-C1_14
 N1_15-C1_15
 N1_16-C1_16
 N1_17-C1_17
 N1_19-C1_19
 N1_21-C1_21
 N1_22-C1_22
 N1_23-C1_23
 N1_24-C1_24
 N1_25-C1_25
 N1_26-C1_26
 1.159 with sigma of 0.02
 N1_16-N1_24
 -3.1 with sigma of 0.02
 N1_10-C2_10
 N1_11-C2_11
 N1_12-C2_12
 N1_13-C2_13
 N1_14-C2_14
 N1_15-C2_15
 N1_16-C2_16
 N1_17-C2_17
 N1_19-C2_19
 N1_21-C2_21
 N1_22-C2_22
 N1_23-C2_23
 N1_24-C2_24
 N1_25-C2_25
 N1_26-C2_26
 2.55 with sigma of 0.04
3. Restrained planarity
 C27A, C26A, C25A, C24A
 with sigma of 0.1
 C24B, C25B, C26B, C27B
 with sigma of 0.1
4. Uiso/Uaniso restraints and constraints
F1_1 \\sim F2_1 \\sim F3_1 \\sim F4_1 \\sim B1_1 \\sim F1_2 \\sim F2_2 \\sim
F3_2 \\sim F4_2 \\sim B1_2 \\sim F1_3 \\sim F2_3 \\sim F3_3 \\sim F4_3 \\sim
B1_3 \\sim F1_4 \\sim F2_4 \\sim F3_4 \\sim F4_4 \\sim B1_4 \\sim F1_5 \\sim
F2_5 \\sim F3_5 \\sim F4_5 \\sim B1_5 \\sim F1_6 \\sim F2_6 \\sim F3_6 \\sim
F4_6 \\sim B1_6 \\sim F1_7 \\sim F2_7 \\sim F3_7 \\sim F4_7 \\sim B1_7 \\sim
F1_8 \\sim F2_8 \\sim F3_8 \\sim F4_8 \\sim B1_8 \\sim F1_9 \\sim F2_9 \\sim
F3_9 \\sim F4_9 \\sim B1_9 \\sim F1_18 \\sim F2_18 \\sim F3_18 \\sim F4_18
\\sim B1_18: within 2A with sigma of 0.04 and sigma for terminal atoms of 0.08
N1_10 \\sim C1_10 \\sim C2_10 \\sim N1_11 \\sim C1_11 \\sim C2_11 \\sim N1_12
\\sim C1_12 \\sim C2_12 \\sim N1_13 \\sim C1_13 \\sim C2_13 \\sim N1_14 \\sim
C1_14 \\sim C2_14 \\sim N1_15 \\sim C1_15 \\sim C2_15 \\sim N1_16 \\sim C1_16
\\sim C2_16 \\sim N1_17 \\sim C1_17 \\sim C2_17 \\sim N1_19 \\sim C1_19 \\sim
C2_19 \\sim N1_21 \\sim C1_21 \\sim C2_21 \\sim N1_22 \\sim C1_22 \\sim C2_22
\\sim N1_23 \\sim C1_23 \\sim C2_23 \\sim N1_24 \\sim C1_24 \\sim C2_24 \\sim
N1_25 \\sim C1_25 \\sim C2_25 \\sim N1_26 \\sim C1_26 \\sim C2_26: within 2A
with sigma of 0.005 and sigma for terminal atoms of 0.01
C23A \\sim C24A \\sim C27A \\sim C24B \\sim C25A \\sim C26B \\sim C28A \\sim
C28B \\sim C26A \\sim C23B \\sim C27B \\sim C25B \\sim O2A \\sim O1A: within 2A
with sigma of 0.04 and sigma for terminal atoms of 0.08
O5 \\sim C62 \\sim C63 \\sim C64 \\sim C65 \\sim C60 \\sim C66: within 2A with
sigma of 0.04 and sigma for terminal atoms of 0.08
5. Rigid body (RIGU) restrains
 F1_1, F2_1, F3_1, F4_1, B1_1
 F1_2, F2_2, F3_2, F4_2, B1_2
 F1_3, F2_3, F3_3, F4_3, B1_3
 F1_4, F2_4, F3_4, F4_4, B1_4
 F1_5, F2_5, F3_5, F4_5, B1_5
 F1_6, F2_6, F3_6, F4_6, B1_6
 F1_7, F2_7, F3_7, F4_7, B1_7
 F1_8, F2_8, F3_8, F4_8, B1_8
 F1_9, F2_9, F3_9, F4_9, B1_9
 F1_18, F2_18, F3_18, F4_18, B1_18
 with sigma for 1-2 distances of 0.004 and sigma for 1-3 distances of 0.004
 N1_10, C1_10, C2_10
 N1_11, C1_11, C2_11
 N1_12, C1_12, C2_12
 N1_13, C1_13, C2_13
 N1_14, C1_14, C2_14
 N1_15, C1_15, C2_15
 N1_16, C1_16, C2_16
 N1_17, C1_17, C2_17
 N1_19, C1_19, C2_19
 N1_21, C1_21, C2_21
 N1_22, C1_22, C2_22
 N1_23, C1_23, C2_23
 N1_24, C1_24, C2_24
 N1_25, C1_25, C2_25
 N1_26, C1_26, C2_26
 with sigma for 1-2 distances of 0.004 and sigma for 1-3 distances of 0.004
 C23A, C24A, C27A, C24B, C25A, C26B, C28A, C28B, C26A, C23B, C27B, C25B, O2A,
 O1A
 with sigma for 1-2 distances of 0.004 and sigma for 1-3 distances of 0.004
6. Same fragment restrains
{F1_2, F2_2, F3_2, F4_2, B1_2}
{F1_3, F2_3, F3_3, F4_3, B1_3}
{F1_4, F2_4, F3_4, F4_4, B1_4}
{F1_5, F2_5, F3_5, F4_5, B1_5}
{F1_6, F2_6, F3_6, F4_6, B1_6}
{F1_7, F2_7, F3_7, F4_7, B1_7}
{F1_8, F2_8, F3_8, F4_8, B1_8}
{F1_9, F2_9, F3_9, F4_9, B1_9}
{F1_18, F2_18, F3_18, F4_18, B1_18}
as
{F1_1, F2_1, F3_1, F4_1, B1_1} sigma for 1-2: 0.02 1-3: 0.04
{N1_11, C1_11, C2_11}
{N1_12, C1_12, C2_12}
{N1_13, C1_13, C2_13}
{N1_14, C1_14, C2_14}
{N1_15, C1_15, C2_15}
{N1_16, C1_16, C2_16}
{N1_17, C1_17, C2_17}
{N1_19, C1_19, C2_19}
{N1_21, C1_21, C2_21}
{N1_22, C1_22, C2_22}
{N1_23, C1_23, C2_23}
{N1_24, C1_24, C2_24}
{N1_25, C1_25, C2_25}
{N1_26, C1_26, C2_26}
as
{N1_10, C1_10, C2_10} sigma for 1-2: 0.02 1-3: 0.04
7. Others
 Sof(C24B)=Sof(H24C)=Sof(H24D)=Sof(C26B)=Sof(H26B)=Sof(C28B)=Sof(H28E)=
 Sof(H28F)=Sof(C23B)=Sof(H23C)=Sof(H23D)=Sof(C27B)=Sof(H27F)=Sof(H27G)=
 Sof(C25B)=Sof(H25B)=1-FVAR(1)
 Sof(C23A)=Sof(H23A)=Sof(H23B)=Sof(C24A)=Sof(H24A)=Sof(H24B)=Sof(C27A)=
 Sof(H27D)=Sof(H27E)=Sof(C25A)=Sof(H25A)=Sof(C28A)=Sof(H28C)=Sof(H28D)=
 Sof(C26A)=Sof(H26A)=FVAR(1)
 Sof(N1)=Sof(C1)=Sof(C2)=Sof(H2A)=Sof(H2B)=Sof(H2C)=1-FVAR(2)
 Sof(N1)=Sof(C1)=Sof(C2)=Sof(H2A)=Sof(H2B)=Sof(H2C)=FVAR(2)
 Sof(N1)=Sof(C1)=Sof(C2)=Sof(H2A)=Sof(H2B)=Sof(H2C)=1-FVAR(3)
 Sof(N1)=Sof(C1)=Sof(C2)=Sof(H2A)=Sof(H2B)=Sof(H2C)=FVAR(3)
 Fixed Sof: F1(0.5) F2(0.5) F3(0.5) F4(0.5) B1(0.5) F1(0.5) F2(0.5) F3(0.5)
 F4(0.5) B1(0.5) N1(0.5) C1(0.5) C2(0.5) H2A(0.5) H2B(0.5) H2C(0.5) N1(0.5)
 C1(0.5) C2(0.5) H2A(0.5) H2B(0.5) H2C(0.5)
8.a Ternary CH refined with riding coordinates:
 C7A(H7AA), C35A(H35C), C15A(H15A), C46(H46), C74(H74), C82(H82), C26(H26),
 C18(H18), C54(H54)
8.b Secondary CH2 refined with riding coordinates:
 C17A(H17C,H17D), C84(H84A,H84B), C6A(H6AA,H6AB), C56(H56A,H56B), C34(H34A,
 H34B), C34A(H34C,H34D), C73(H73A,H73B), C28(H28A,H28B), C17(H17A,H17B),
 C45(H45A,H45B), C35(H35A,H35B), C10(H10A,H10B), C11(H11A,H11B), C7(H7A,H7B),
 C38(H38A,H38B), C39(H39A,H39B), C42A(H42A,H42B), C6(H6A,H6B), C23A(H23A,H23B),
 C63(H63A,H63B), C67(H67A,H67B), C66(H66A,H66B), C24A(H24A,H24B), C27A(H27D,
 H27E), C41A(H41A,H41B), C62(H62A,H62B), C24B(H24C,H24D), C28A(H28C,H28D),
 C28B(H28E,H28F), C23B(H23C,H23D), C27B(H27F,H27G)
8.c Aromatic/amide H refined with riding coordinates:
 C81(H81), C22(H22), C78(H78), C37A(H37A), C12A(H12A), C51(H51), C9A(H9A),
 C14A(H14A), C12(H12), C79(H79), C39A(H39C), C23(H23), C20(H20), C76(H76),
 C29A(H29A), C53(H53), C50(H50), C48(H48), C11A(H11C), C37(H37), C40(H40),
 C25(H25), C2(H2), C33(H33), C1A(H1A), C31A(H31A), C68(H68), C32A(H32A),
 C71(H71), C22A(H22A), C43(H43), C4A(H4A), C30(H30), C5(H5), C58(H58),
 C19A(H19D), C15(H15), C31(H31), C3(H3), C3A(H3A), C70(H70), C40A(H40A),
 C14(H14), C36(H36), C59(H59), C42(H42), C20A(H20A), C61(H61), C9(H9), C8(H8),
 C65(H65), C64(H64), C25A(H25A), C26B(H26B), C26A(H26A), C25B(H25B)
8.d Idealised Me refined with riding coordinates:
 C2(H2A,H2B,H2C), C2(H2A,H2B,H2C), C2(H2A,H2B,H2C), C2(H2A,H2B,H2C), C2(H2A,
 H2B,H2C), C2(H2A,H2B,H2C), C2(H2A,H2B,H2C), C2(H2A,H2B,H2C), C2(H2A,H2B,H2C),
 C2(H2A,H2B,H2C), C2(H2A,H2B,H2C), C2(H2A,H2B,H2C), C2(H2A,H2B,H2C), C2(H2A,H2B,
 H2C), C2(H2A,H2B,H2C)
8.e Idealised Me refined as rotating group:
 C27(H27A,H27B,H27C), C83(H83A,H83B,H83C), C36A(H36A,H36B,H36C), C8A(H8AA,H8AB,
 H8AC), C75(H75A,H75B,H75C), C16A(H16A,H16B,H16C), C47(H47A,H47B,H47C),
 C55(H55A,H55B,H55C), C19(H19A,H19B,H19C)
;
_olex2_submission_special_instructions 'No special instructions were received'
_oxdiff_exptl_absorpt_empirical_details
;
Empirical correction (ABSPACK) includes:
- Absorption correction using spherical harmonics
- Frame scaling
;
_oxdiff_exptl_absorpt_empirical_full_max 1.372
_oxdiff_exptl_absorpt_empirical_full_min 0.791

loop_
_space_group_symop_operation_xyz
'x, y, z'
'-x, -y, z'
'-x+1/2, y+1/2, -z'
'x+1/2, -y+1/2, -z'

loop_
_atom_site_label
_atom_site_type_symbol
_atom_site_fract_x
_atom_site_fract_y
_atom_site_fract_z
_atom_site_U_iso_or_equiv
_atom_site_adp_type
_atom_site_occupancy
_atom_site_site_symmetry_order
_atom_site_calc_flag
_atom_site_refinement_flags_posn
_atom_site_refinement_flags_adp
_atom_site_refinement_flags_occupancy
_atom_site_disorder_assembly
_atom_site_disorder_group
Zn3 Zn 0.61701(2) 0.52857(4) 0.63451(4) 0.05012(18) Uani 1 1 d . . . . .
Zn1A Zn 0.500000 1.000000 0.45202(7) 0.0601(3) Uani 1 2 d S T P . .
Zn2 Zn 0.68184(2) 0.56155(4) 0.99895(4) 0.0581(2) Uani 1 1 d . . . . .
Zn2A Zn 0.56946(2) 1.04072(5) 0.80533(5) 0.0599(2) Uani 1 1 d . . . . .
Zn1 Zn 0.75749(2) 0.56995(5) 0.64823(5) 0.0608(2) Uani 1 1 d . . . . .
N2 N 0.70702(13) 0.6171(3) 1.0694(3) 0.0618(14) Uani 1 1 d . . . . .
N11 N 0.70969(11) 0.5730(3) 0.8985(3) 0.0561(11) Uani 1 1 d . . . . .
N17 N 0.71196(10) 0.5713(3) 0.6179(3) 0.0561(11) Uani 1 1 d . . . . .
O2 O 0.77274(12) 0.6037(3) 1.1156(3) 0.0854(16) Uani 1 1 d . . . . .
N9A N 0.47354(11) 0.9952(3) 0.8329(3) 0.0575(12) Uani 1 1 d . . . . .
N8A N 0.54885(12) 1.1332(3) 0.8334(3) 0.0627(13) Uani 1 1 d . . . . .
N4A N 0.47155(11) 0.9926(3) 0.5532(3) 0.0558(11) Uani 1 1 d . . . . .
O3 O 0.62965(14) 0.5299(4) 0.3347(3) 0.0879(17) Uani 1 1 d . . . . .
N16 N 0.66091(9) 0.5356(3) 0.6169(3) 0.0519(10) Uani 1 1 d . . . . .
N3A N 0.44722(10) 0.9588(3) 0.6858(3) 0.0573(11) Uani 1 1 d . . . . .
N10 N 0.73779(10) 0.5573(3) 0.7676(3) 0.0560(11) Uani 1 1 d . . . . .
N4 N 0.65575(11) 0.5358(3) 0.8936(3) 0.0570(11) Uani 1 1 d . . . . .
N3 N 0.66329(12) 0.6580(3) 0.9720(3) 0.0609(13) Uani 1 1 d . . . . .
N7 N 0.61137(10) 0.4873(3) 0.5269(3) 0.0571(12) Uani 1 1 d . . . . .
N12 N 0.69927(11) 0.4611(3) 0.9857(3) 0.0573(12) Uani 1 1 d . . . . .
N5 N 0.63066(9) 0.5432(3) 0.7570(3) 0.0518(10) Uani 1 1 d . . . . .
N14 N 0.57949(10) 0.5555(3) 0.6663(3) 0.0573(12) Uani 1 1 d . . . . .
N15 N 0.62503(10) 0.6360(3) 0.6079(3) 0.0557(12) Uani 1 1 d . . . . .
C52 C 0.71818(12) 0.5097(3) 0.8761(3) 0.0535(13) Uani 1 1 d . . . . .
N5A N 0.49497(12) 0.8896(3) 0.4743(3) 0.0597(12) Uani 1 1 d . . . . .
N2A N 0.42099(11) 1.0596(3) 0.7599(3) 0.0612(12) Uani 1 1 d . . . . .
C80 C 0.70437(11) 0.5048(4) 0.6198(3) 0.0522(12) Uani 1 1 d . . . . .
N9 N 0.75321(10) 0.6735(3) 0.6927(3) 0.0622(13) Uani 1 1 d . . . . .
N6 N 0.62175(9) 0.4248(3) 0.6775(3) 0.0510(10) Uani 1 1 d . . . . .
O4 O 0.75553(15) 0.5798(4) 0.3436(3) 0.102(2) Uani 1 1 d . . . . .
C38A C 0.51130(13) 1.0626(3) 0.8349(3) 0.0577(14) Uani 1 1 d . . . . .
N7A N 0.60022(12) 1.1029(4) 0.7680(4) 0.0690(15) Uani 1 1 d . . . . .
C81 C 0.72370(12) 0.4487(4) 0.6181(4) 0.0592(14) Uani 1 1 d . . . . .
H81 H 0.718743 0.400287 0.613229 0.071 Uiso 1 1 calc R . . . .
N13 N 0.65423(13) 0.5175(3) 1.0719(3) 0.0670(15) Uani 1 1 d . . . . .
O6 O 0.53294(12) 0.5092(4) 0.8089(5) 0.101(2) Uani 1 1 d . . . . .
N18 N 0.74706(10) 0.4647(3) 0.6231(3) 0.0606(12) Uani 1 1 d . . . . .
C77 C 0.66843(12) 0.6035(3) 0.6111(3) 0.0537(13) Uani 1 1 d . . . . .
N8 N 0.76707(12) 0.6123(4) 0.5426(3) 0.0739(17) Uani 1 1 d . . . . .
C13A C 0.47123(12) 0.9264(3) 0.5797(3) 0.0541(13) Uani 1 1 d . . . . .
C22 C 0.63437(12) 0.6004(3) 0.7986(4) 0.0567(13) Uani 1 1 d . . . . .
H22 H 0.628610 0.645292 0.780937 0.068 Uiso 1 1 calc R . . . .
C78 C 0.69382(13) 0.6214(4) 0.6135(4) 0.0602(15) Uani 1 1 d . . . . .
H78 H 0.698580 0.670168 0.612052 0.072 Uiso 1 1 calc R . . . .
C21 C 0.64634(13) 0.5966(3) 0.8668(4) 0.0563(13) Uani 1 1 d . . . . .
C49 C 0.73098(13) 0.6212(3) 0.7936(3) 0.0553(13) Uani 1 1 d . . . . .
C37A C 0.52445(15) 1.1313(4) 0.8402(4) 0.0623(15) Uani 1 1 d . . . . .
H37A H 0.515133 1.173885 0.848448 0.075 Uiso 1 1 calc R . . . .
C12A C 0.45964(13) 0.9105(3) 0.6469(4) 0.0568(14) Uani 1 1 d . . . . .
H12A H 0.460637 0.863222 0.665674 0.068 Uiso 1 1 calc R . . . .
N1A N 0.41782(14) 0.9940(4) 0.9121(4) 0.0728(16) Uani 1 1 d . . . . .
N1 N 0.79164(11) 0.5315(4) 0.6988(4) 0.0705(15) Uani 1 1 d . . . . .
C51 C 0.73128(13) 0.5006(4) 0.8095(4) 0.0598(14) Uani 1 1 d . . . . .
H51 H 0.735710 0.454063 0.793361 0.072 Uiso 1 1 calc R . . . .
C9A C 0.42956(14) 1.0756(4) 0.6950(4) 0.0654(16) Uani 1 1 d . . . . .
H9A H 0.425410 1.119928 0.672588 0.078 Uiso 1 1 calc R . . . .
C14A C 0.48301(14) 0.8706(4) 0.5339(4) 0.0601(15) Uani 1 1 d . . . . .
H14A H 0.481854 0.821910 0.547863 0.072 Uiso 1 1 calc R . . . .
O1 O 0.82630(12) 0.5633(4) 0.8704(4) 0.0939(18) Uani 1 1 d . . . . .
C12 C 0.73085(17) 0.5959(4) 1.0740(4) 0.0696(19) Uani 1 1 d . . . . .
H12 H 0.735876 0.554082 1.048057 0.083 Uiso 1 1 calc R . . . .
O2A O 0.64825(19) 1.1023(5) 0.6237(5) 0.125(3) Uani 1 1 d D U . . .
C29 C 0.59966(13) 0.4247(4) 0.5163(4) 0.0629(15) Uani 1 1 d . . . . .
C79 C 0.67852(12) 0.4852(3) 0.6187(3) 0.0542(13) Uani 1 1 d . . . . .
H79 H 0.673778 0.436445 0.619273 0.065 Uiso 1 1 calc R . . . .
C10A C 0.44576(13) 1.0249(3) 0.6558(4) 0.0568(13) Uani 1 1 d . . . . .
C7A C 0.40336(15) 1.1101(4) 0.7967(5) 0.0687(17) Uani 1 1 d . . . . .
H7AA H 0.392412 1.132555 0.757501 0.082 Uiso 1 1 calc R . . . .
C17A C 0.50809(18) 0.8647(5) 0.3465(4) 0.076(2) Uani 1 1 d . . . . .
H17C H 0.510069 0.825660 0.309745 0.092 Uiso 1 1 calc R . . . .
H17D H 0.492631 0.891726 0.332834 0.092 Uiso 1 1 calc R . . . .
C39A C 0.48553(14) 1.0578(4) 0.8337(4) 0.0607(14) Uani 1 1 d . . . . .
H39C H 0.475769 1.100356 0.833358 0.073 Uiso 1 1 calc R . . . .
O1A O 0.58889(16) 1.0532(5) 0.3297(5) 0.116(3) Uani 1 1 d D U . . .
O5 O 0.58698(16) 0.5342(6) 1.0973(6) 0.139(4) Uani 1 1 d . U . . .
C23 C 0.65165(13) 0.4773(3) 0.8528(3) 0.0551(13) Uani 1 1 d . . . . .
H23 H 0.657686 0.432646 0.870474 0.066 Uiso 1 1 calc R . . . .
C20 C 0.64983(15) 0.6620(4) 0.9131(4) 0.0623(15) Uani 1 1 d . . . . .
H20 H 0.642145 0.705665 0.898908 0.075 Uiso 1 1 calc R . . . .
C27 C 0.63541(13) 0.3294(4) 0.5927(4) 0.0635(15) Uani 1 1 d . . . . .
H27A H 0.642521 0.365081 0.558536 0.095 Uiso 1 1 calc GR . . . .
H27B H 0.629535 0.288226 0.563822 0.095 Uiso 1 1 calc GR . . . .
H27C H 0.648490 0.314269 0.628301 0.095 Uiso 1 1 calc GR . . . .
C35A C 0.56237(16) 1.2028(4) 0.8431(4) 0.0697(18) Uani 1 1 d . . . . .
H35C H 0.553694 1.229031 0.884579 0.084 Uiso 1 1 calc R . . . .
C76 C 0.64796(13) 0.6565(4) 0.6035(4) 0.0596(14) Uani 1 1 d . . . . .
H76 H 0.651855 0.705300 0.595440 0.072 Uiso 1 1 calc R . . . .
C29A C 0.61351(16) 1.0836(5) 0.7096(5) 0.077(2) Uani 1 1 d . . . . .
H29A H 0.609078 1.041145 0.683937 0.092 Uiso 1 1 calc R . . . .
N6A N 0.53021(13) 0.9745(4) 0.3792(3) 0.0702(15) Uani 1 1 d . . . . .
C13 C 0.74858(17) 0.6323(4) 1.1150(4) 0.0722(19) Uani 1 1 d . . . . .
O3A O 0.4405(2) 0.9842(5) 1.1047(4) 0.115(3) Uani 1 1 d . . . . .
C15A C 0.50426(17) 0.8320(4) 0.4251(4) 0.0722(19) Uani 1 1 d . . . . .
H15A H 0.490747 0.794707 0.421626 0.087 Uiso 1 1 calc R . . . .
C53 C 0.71290(13) 0.4498(3) 0.9282(4) 0.0605(15) Uani 1 1 d . . . . .
H53 H 0.719633 0.403764 0.918666 0.073 Uiso 1 1 calc R . . . .
C24 C 0.63871(11) 0.4805(3) 0.7850(3) 0.0496(12) Uani 1 1 d . . . . .
C46 C 0.76464(15) 0.7377(5) 0.6553(5) 0.0741(19) Uani 1 1 d . . . . .
H46 H 0.771309 0.770203 0.695075 0.089 Uiso 1 1 calc R . . . .
C57 C 0.66065(16) 0.4615(4) 1.1161(4) 0.0711(19) Uani 1 1 d . . . . .
C16 C 0.69967(18) 0.6785(4) 1.1034(4) 0.0724(19) Uani 1 1 d . . . . .
C50 C 0.71674(14) 0.6293(3) 0.8573(4) 0.0600(14) Uani 1 1 d . . . . .
H50 H 0.711778 0.675708 0.872500 0.072 Uiso 1 1 calc R . . . .
C33A C 0.60653(14) 1.1638(4) 0.8039(5) 0.073(2) Uani 1 1 d . . . . .
C72 C 0.56709(13) 0.6084(4) 0.6315(4) 0.0630(15) Uani 1 1 d . . . . .
C48 C 0.74045(14) 0.6831(4) 0.7525(4) 0.0635(15) Uani 1 1 d . . . . .
H48 H 0.737137 0.729833 0.770164 0.076 Uiso 1 1 calc R . . . .
C5A C 0.39952(16) 1.0427(4) 0.9184(5) 0.076(2) Uani 1 1 d . . . . .
C11A C 0.45863(13) 1.0408(4) 0.5901(3) 0.0576(14) Uani 1 1 d . . . . .
H11C H 0.458062 1.088070 0.571330 0.069 Uiso 1 1 calc R . . . .
C84 C 0.79200(13) 0.4393(6) 0.6023(5) 0.081(2) Uani 1 1 d . . . . .
H84A H 0.804007 0.403034 0.583312 0.097 Uiso 1 1 calc R . . . .
H84B H 0.790867 0.477752 0.564511 0.097 Uiso 1 1 calc R . . . .
C37 C 0.7065(2) 0.5647(7) 0.2687(4) 0.095(3) Uani 1 1 d . . . . .
H37 H 0.711399 0.613276 0.266193 0.113 Uiso 1 1 calc R . . . .
C40 C 0.75915(16) 0.5794(5) 0.4802(4) 0.077(2) Uani 1 1 d . . . . .
H40 H 0.750540 0.535156 0.484374 0.093 Uiso 1 1 calc R . . . .
C74 C 0.60438(15) 0.6874(4) 0.5951(5) 0.0707(18) Uani 1 1 d . . . . .
H74 H 0.609653 0.719740 0.553373 0.085 Uiso 1 1 calc R . . . .
C6A C 0.38647(16) 1.0676(4) 0.8502(5) 0.0740(19) Uani 1 1 d . . . . .
H6AA H 0.371885 1.097665 0.865053 0.089 Uiso 1 1 calc R . . . .
H6AB H 0.379655 1.025752 0.823087 0.089 Uiso 1 1 calc R . . . .
C25 C 0.63261(12) 0.4167(3) 0.7411(3) 0.0534(13) Uani 1 1 d . . . . .
H25 H 0.636616 0.370555 0.759366 0.064 Uiso 1 1 calc R . . . .
C83 C 0.76462(18) 0.3515(5) 0.6777(6) 0.084(2) Uani 1 1 d . . . . .
H83A H 0.771459 0.373689 0.723110 0.126 Uiso 1 1 calc GR . . . .
H83B H 0.774740 0.309344 0.665161 0.126 Uiso 1 1 calc GR . . . .
H83C H 0.746960 0.337318 0.686413 0.126 Uiso 1 1 calc GR . . . .
C56 C 0.6872(2) 0.4350(5) 1.1140(4) 0.086(3) Uani 1 1 d . . . . .
H56A H 0.689163 0.398291 1.153431 0.103 Uiso 1 1 calc R . . . .
H56B H 0.698659 0.474916 1.126944 0.103 Uiso 1 1 calc R . . . .
C34 C 0.6458(2) 0.5916(6) 0.3468(5) 0.086(2) Uani 1 1 d . . . . .
H34A H 0.657513 0.582975 0.389185 0.103 Uiso 1 1 calc R . . . .
H34B H 0.635336 0.634041 0.358453 0.103 Uiso 1 1 calc R . . . .
C41 C 0.76318(19) 0.6083(6) 0.4091(5) 0.091(3) Uani 1 1 d . . . . .
C60 C 0.6102(2) 0.5092(6) 1.1084(5) 0.090(3) Uani 1 1 d . U . . .
C2 C 0.82101(17) 0.4354(6) 0.7156(6) 0.092(3) Uani 1 1 d . . . . .
H2 H 0.827942 0.391977 0.697410 0.111 Uiso 1 1 calc R . . . .
C33 C 0.62102(14) 0.5232(4) 0.4681(4) 0.0643(16) Uani 1 1 d . . . . .
H33 H 0.629259 0.567405 0.476895 0.077 Uiso 1 1 calc R . . . .
C1A C 0.4308(2) 0.9728(5) 0.9730(4) 0.081(2) Uani 1 1 d . . . . .
H1A H 0.443549 0.937541 0.967551 0.097 Uiso 1 1 calc R . . . .
C30A C 0.63444(17) 1.1246(6) 0.6835(6) 0.085(2) Uani 1 1 d . . . . .
C31A C 0.64108(18) 1.1827(4) 0.7246(7) 0.087(3) Uani 1 1 d . . . . .
H31A H 0.655779 1.209018 0.711107 0.104 Uiso 1 1 calc R . . . .
C34A C 0.58906(17) 1.1867(4) 0.8688(5) 0.078(2) Uani 1 1 d . . . . .
H34C H 0.588514 1.148247 0.906733 0.094 Uiso 1 1 calc R . . . .
H34D H 0.596261 1.229587 0.893068 0.094 Uiso 1 1 calc R . . . .
C68 C 0.56829(13) 0.5210(4) 0.7238(4) 0.0682(17) Uani 1 1 d . . . . .
H68 H 0.577134 0.483182 0.747626 0.082 Uiso 1 1 calc R . . . .
C32A C 0.62724(16) 1.2036(5) 0.7840(6) 0.081(2) Uani 1 1 d . . . . .
H32A H 0.631722 1.245014 0.811473 0.097 Uiso 1 1 calc R . . . .
C36A C 0.56049(16) 1.2476(4) 0.7746(5) 0.073(2) Uani 1 1 d . . . . .
H36A H 0.566828 1.220756 0.731393 0.109 Uiso 1 1 calc GR . . . .
H36B H 0.570687 1.290774 0.781175 0.109 Uiso 1 1 calc GR . . . .
H36C H 0.542716 1.260740 0.766109 0.109 Uiso 1 1 calc GR . . . .
C1 C 0.80222(13) 0.4700(5) 0.6752(5) 0.074(2) Uani 1 1 d . . . . .
C71 C 0.54231(16) 0.6274(5) 0.6557(5) 0.078(2) Uani 1 1 d . . . . .
H71 H 0.533398 0.664743 0.631290 0.093 Uiso 1 1 calc R . . . .
C73 C 0.58022(14) 0.6488(4) 0.5708(4) 0.0678(18) Uani 1 1 d . . . . .
H73A H 0.568232 0.684230 0.550049 0.081 Uiso 1 1 calc R . . . .
H73B H 0.584583 0.615209 0.530020 0.081 Uiso 1 1 calc R . . . .
C4 C 0.81972(16) 0.5284(5) 0.8064(5) 0.082(2) Uani 1 1 d . . . . .
C28 C 0.59128(12) 0.3838(4) 0.5836(4) 0.0597(15) Uani 1 1 d . . . . .
H28A H 0.582168 0.340558 0.566874 0.072 Uiso 1 1 calc R . . . .
H28B H 0.579158 0.413281 0.612531 0.072 Uiso 1 1 calc R . . . .
C22A C 0.54964(17) 1.0181(5) 0.3747(4) 0.0752(19) Uani 1 1 d . . . . .
H22A H 0.549305 1.061113 0.402713 0.090 Uiso 1 1 calc R . . . .
C43 C 0.7840(2) 0.7057(6) 0.4678(5) 0.093(3) Uani 1 1 d . . . . .
H43 H 0.792723 0.749820 0.464625 0.112 Uiso 1 1 calc R . . . .
C8A C 0.41808(19) 1.1674(5) 0.8358(5) 0.083(2) Uani 1 1 d . . . . .
H8AA H 0.427839 1.146539 0.877022 0.124 Uiso 1 1 calc GR . . . .
H8AB H 0.406306 1.203125 0.855703 0.124 Uiso 1 1 calc GR . . . .
H8AC H 0.429704 1.190102 0.800181 0.124 Uiso 1 1 calc GR . . . .
C82 C 0.76575(14) 0.4053(5) 0.6121(4) 0.0712(19) Uani 1 1 d . . . . .
H82 H 0.761313 0.379621 0.564824 0.085 Uiso 1 1 calc R . . . .
C75 C 0.60046(16) 0.7324(4) 0.6647(5) 0.077(2) Uani 1 1 d . . . . .
H75A H 0.596646 0.701375 0.707372 0.116 Uiso 1 1 calc GR . . . .
H75B H 0.586263 0.765245 0.656569 0.116 Uiso 1 1 calc GR . . . .
H75C H 0.615922 0.759660 0.675122 0.116 Uiso 1 1 calc GR . . . .
C17 C 0.67276(19) 0.7009(5) 1.0976(4) 0.080(2) Uani 1 1 d . . . . .
H17A H 0.669942 0.741332 1.132088 0.096 Uiso 1 1 calc R . . . .
H17B H 0.661888 0.661066 1.114676 0.096 Uiso 1 1 calc R . . . .
C4A C 0.3940(2) 1.0710(5) 0.9907(5) 0.092(3) Uani 1 1 d . . . . .
H4A H 0.380796 1.105009 0.996237 0.110 Uiso 1 1 calc R . . . .
C30 C 0.59692(18) 0.3978(5) 0.4428(5) 0.082(2) Uani 1 1 d . . . . .
H30 H 0.588638 0.353512 0.434746 0.099 Uiso 1 1 calc R . . . .
C26 C 0.61314(12) 0.3617(3) 0.6353(4) 0.0566(13) Uani 1 1 d . . . . .
H26 H 0.606642 0.325549 0.671678 0.068 Uiso 1 1 calc R . . . .
C44 C 0.77946(16) 0.6754(6) 0.5381(5) 0.081(2) Uani 1 1 d . . . . .
C16A C 0.5281(2) 0.7976(5) 0.4563(5) 0.085(2) Uani 1 1 d . . . . .
H16A H 0.541722 0.833065 0.458900 0.128 Uiso 1 1 calc GR . . . .
H16B H 0.533355 0.758427 0.423425 0.128 Uiso 1 1 calc GR . . . .
H16C H 0.524673 0.779015 0.506555 0.128 Uiso 1 1 calc GR . . . .
C21A C 0.5705(2) 1.0035(6) 0.3307(6) 0.092(3) Uani 1 1 d . . . . .
C5 C 0.80041(15) 0.5599(5) 0.7637(5) 0.077(2) Uani 1 1 d . . . . .
H5 H 0.793121 0.603098 0.781095 0.092 Uiso 1 1 calc R . . . .
C18 C 0.66430(18) 0.7227(4) 1.0202(5) 0.074(2) Uani 1 1 d . . . . .
H18 H 0.646877 0.743564 1.023549 0.089 Uiso 1 1 calc R . . . .
C58 C 0.6419(2) 0.4285(5) 1.1589(4) 0.093(3) Uani 1 1 d . . . . .
H58 H 0.646114 0.389449 1.190317 0.111 Uiso 1 1 calc R . . . .
C69 C 0.54464(15) 0.5389(5) 0.7488(5) 0.079(2) Uani 1 1 d . . . . .
C18A C 0.53027(18) 0.9126(5) 0.3407(4) 0.076(2) Uani 1 1 d . . . . .
C54 C 0.69605(18) 0.4032(4) 1.0400(5) 0.075(2) Uani 1 1 d . . . . .
H54 H 0.712950 0.380293 1.048201 0.089 Uiso 1 1 calc R . . . .
C2A C 0.4261(3) 1.0006(6) 1.0437(5) 0.098(3) Uani 1 1 d . . . . .
C32 C 0.61939(17) 0.4981(5) 0.3953(4) 0.075(2) Uani 1 1 d . . . . .
C19A C 0.5516(2) 0.8935(5) 0.2984(5) 0.087(2) Uani 1 1 d . . . . .
H19D H 0.552020 0.848622 0.273969 0.104 Uiso 1 1 calc R . . . .
C15 C 0.7176(2) 0.7177(5) 1.1420(5) 0.085(2) Uani 1 1 d . . . . .
H15 H 0.712684 0.761137 1.165056 0.102 Uiso 1 1 calc R . . . .
C31 C 0.60614(19) 0.4353(5) 0.3837(5) 0.084(2) Uani 1 1 d . . . . .
H31 H 0.603492 0.418333 0.334201 0.101 Uiso 1 1 calc R . . . .
C47 C 0.74419(18) 0.7770(5) 0.6121(5) 0.084(2) Uani 1 1 d . . . . .
H47A H 0.738251 0.747195 0.570582 0.126 Uiso 1 1 calc GR . . . .
H47B H 0.751150 0.821534 0.592231 0.126 Uiso 1 1 calc GR . . . .
H47C H 0.729935 0.787631 0.645574 0.126 Uiso 1 1 calc GR . . . .
C45 C 0.78688(16) 0.7120(6) 0.6084(5) 0.084(2) Uani 1 1 d . . . . .
H45A H 0.797675 0.753440 0.595605 0.101 Uiso 1 1 calc R . . . .
H45B H 0.797244 0.679037 0.638979 0.101 Uiso 1 1 calc R . . . .
C35 C 0.6604(2) 0.6029(6) 0.2758(5) 0.092(3) Uani 1 1 d . . . . .
H35A H 0.667316 0.651936 0.274986 0.111 Uiso 1 1 calc R . . . .
H35B H 0.648876 0.597517 0.232352 0.111 Uiso 1 1 calc R . . . .
C3 C 0.82967(17) 0.4638(6) 0.7822(6) 0.095(3) Uani 1 1 d . . . . .
H3 H 0.842176 0.439680 0.810981 0.114 Uiso 1 1 calc R . . . .
C3A C 0.4071(2) 1.0503(6) 1.0504(5) 0.099(3) Uani 1 1 d . . . . .
H3A H 0.403373 1.070142 1.098105 0.119 Uiso 1 1 calc R . . . .
C70 C 0.53158(17) 0.5929(6) 0.7123(6) 0.092(3) Uani 1 1 d . . . . .
H70 H 0.514915 0.605198 0.727986 0.110 Uiso 1 1 calc R . . . .
C40A C 0.4878(4) 0.9911(16) 1.1826(7) 0.180(11) Uani 1 1 d . . . . .
H40A H 0.477144 1.030887 1.192590 0.216 Uiso 1 1 calc R . . . .
C14 C 0.7422(2) 0.6956(5) 1.1479(5) 0.086(3) Uani 1 1 d . . . . .
H14 H 0.754514 0.723241 1.173879 0.104 Uiso 1 1 calc R . . . .
C36 C 0.6819(2) 0.5503(7) 0.2694(4) 0.098(3) Uani 1 1 d . . . . .
H36 H 0.677247 0.501527 0.265524 0.118 Uiso 1 1 calc R . . . .
C10 C 0.8142(2) 0.5913(8) 1.1623(6) 0.112(4) Uani 1 1 d . . . . .
H10A H 0.824817 0.600817 1.206908 0.134 Uiso 1 1 calc R . . . .
H10B H 0.810129 0.539854 1.162158 0.134 Uiso 1 1 calc R . . . .
C59 C 0.6167(2) 0.4528(6) 1.1556(6) 0.098(3) Uani 1 1 d . . . . .
H59 H 0.604074 0.430864 1.185618 0.118 Uiso 1 1 calc R . . . .
C11 C 0.7910(2) 0.6304(7) 1.1697(6) 0.100(3) Uani 1 1 d . . . . .
H11A H 0.794119 0.681638 1.160817 0.120 Uiso 1 1 calc R . . . .
H11B H 0.784158 0.624711 1.221060 0.120 Uiso 1 1 calc R . . . .
C42 C 0.77613(19) 0.6735(6) 0.4046(5) 0.090(3) Uani 1 1 d . . . . .
H42 H 0.779336 0.694674 0.357248 0.108 Uiso 1 1 calc R . . . .
C20A C 0.5716(2) 0.9387(6) 0.2921(5) 0.096(3) Uani 1 1 d . . . . .
H20A H 0.585954 0.926634 0.262330 0.115 Uiso 1 1 calc R . . . .
C61 C 0.63053(16) 0.5397(5) 1.0679(5) 0.077(2) Uani 1 1 d . . . . .
H61 H 0.626875 0.578658 1.035776 0.092 Uiso 1 1 calc R . . . .
C9 C 0.8288(2) 0.6069(7) 1.0971(6) 0.103(3) Uani 1 1 d . . . . .
H9 H 0.833331 0.655429 1.090675 0.124 Uiso 1 1 calc R . . . .
C7 C 0.8528(2) 0.5837(8) 0.9793(6) 0.103(3) Uani 1 1 d . . . . .
H7A H 0.870893 0.580722 0.993465 0.124 Uiso 1 1 calc R . . . .
H7B H 0.848981 0.633701 0.965893 0.124 Uiso 1 1 calc R . . . .
C38 C 0.7267(2) 0.5108(7) 0.2714(5) 0.097(3) Uani 1 1 d . . . . .
H38A H 0.738728 0.518898 0.229554 0.116 Uiso 1 1 calc R . . . .
H38B H 0.719223 0.462858 0.265174 0.116 Uiso 1 1 calc R . . . .
C55 C 0.6777(2) 0.3467(4) 1.0097(5) 0.084(2) Uani 1 1 d . . . . .
H55A H 0.661778 0.369486 0.994677 0.125 Uiso 1 1 calc GR . . . .
H55B H 0.674302 0.311382 1.048829 0.125 Uiso 1 1 calc GR . . . .
H55C H 0.685374 0.323105 0.966264 0.125 Uiso 1 1 calc GR . . . .
C39 C 0.7410(2) 0.5144(6) 0.3457(5) 0.091(3) Uani 1 1 d . . . . .
H39A H 0.728932 0.514967 0.388238 0.109 Uiso 1 1 calc R . . . .
H39B H 0.752401 0.472885 0.351265 0.109 Uiso 1 1 calc R . . . .
C19 C 0.6820(2) 0.7772(4) 0.9844(5) 0.092(3) Uani 1 1 d . . . . .
H19A H 0.698978 0.756727 0.979213 0.138 Uiso 1 1 calc GR . . . .
H19B H 0.682814 0.819729 1.016183 0.138 Uiso 1 1 calc GR . . . .
H19C H 0.675452 0.790368 0.934882 0.138 Uiso 1 1 calc GR . . . .
C42A C 0.4592(3) 0.9295(9) 1.1012(6) 0.129(5) Uani 1 1 d . . . . .
H42A H 0.470686 0.938116 1.058257 0.155 Uiso 1 1 calc R . . . .
H42B H 0.450893 0.882732 1.093948 0.155 Uiso 1 1 calc R . . . .
C8 C 0.83690(19) 0.5625(7) 1.0439(6) 0.100(3) Uani 1 1 d . . . . .
H8 H 0.832150 0.513802 1.047742 0.120 Uiso 1 1 calc R . . . .
C6 C 0.8479(2) 0.5359(8) 0.9111(6) 0.107(3) Uani 1 1 d . . . . .
H6A H 0.863068 0.535399 0.878245 0.128 Uiso 1 1 calc R . . . .
H6B H 0.844505 0.486500 0.927631 0.128 Uiso 1 1 calc R . . . .
C23A C 0.6095(2) 1.0455(8) 0.2825(9) 0.097(4) Uani 0.679(14) 1 d D U . A 1
H23A H 0.603794 1.043311 0.229701 0.116 Uiso 0.679(14) 1 calc R . . A 1
H23B H 0.618772 1.001020 0.294303 0.116 Uiso 0.679(14) 1 calc R . . A 1
C65 C 0.5271(3) 0.4467(10) 0.9684(10) 0.137(5) Uani 1 1 d . U . . .
H65 H 0.513908 0.432953 1.001856 0.165 Uiso 1 1 calc R . . . .
C64 C 0.5436(2) 0.4921(8) 0.9947(8) 0.111(3) Uani 1 1 d . U . . .
H64 H 0.556995 0.507514 0.963162 0.133 Uiso 1 1 calc R . . . .
C63 C 0.5421(3) 0.5212(12) 1.0737(12) 0.163(7) Uani 1 1 d . U . . .
H63A H 0.526018 0.505122 1.097191 0.196 Uiso 1 1 calc R . . . .
H63B H 0.541804 0.573831 1.071818 0.196 Uiso 1 1 calc R . . . .
C67 C 0.5429(2) 0.4469(7) 0.8379(7) 0.105(3) Uani 1 1 d . . . . .
H67A H 0.559958 0.456670 0.858863 0.126 Uiso 1 1 calc R . . . .
H67B H 0.544858 0.411657 0.797103 0.126 Uiso 1 1 calc R . . . .
C66 C 0.5263(3) 0.4161(11) 0.8980(10) 0.153(7) Uani 1 1 d . U . . .
H66A H 0.508566 0.418124 0.880075 0.183 Uiso 1 1 calc R . . . .
H66B H 0.530826 0.365233 0.903509 0.183 Uiso 1 1 calc R . . . .
C24A C 0.6265(3) 1.1095(10) 0.2945(10) 0.112(5) Uani 0.679(14) 1 d D U . A 1
H24A H 0.636480 1.119256 0.248592 0.134 Uiso 0.679(14) 1 calc R . . A 1
H24B H 0.616166 1.152007 0.306170 0.134 Uiso 0.679(14) 1 calc R . . A 1
C27A C 0.6581(4) 1.0897(16) 0.4909(11) 0.148(7) Uani 0.679(14) 1 d D U . A 1
H27D H 0.665547 1.041365 0.487589 0.178 Uiso 0.679(14) 1 calc R . . A 1
H27E H 0.671919 1.125170 0.496483 0.178 Uiso 0.679(14) 1 calc R . . A 1
C41A C 0.4739(4) 0.9293(13) 1.1717(8) 0.162(8) Uani 1 1 d . . . . .
H41A H 0.462054 0.922917 1.214246 0.195 Uiso 1 1 calc R . . . .
H41B H 0.485644 0.888144 1.171306 0.195 Uiso 1 1 calc R . . . .
C62 C 0.5645(4) 0.4968(15) 1.1220(12) 0.190(8) Uani 1 1 d . U . . .
H62A H 0.561073 0.507504 1.175393 0.228 Uiso 1 1 calc R . . . .
H62B H 0.566924 0.444806 1.116743 0.228 Uiso 1 1 calc R . . . .
C24B C 0.6305(5) 1.106(3) 0.326(2) 0.156(10) Uani 0.321(14) 1 d D U . A 2
H24C H 0.638951 1.152622 0.323142 0.187 Uiso 0.321(14) 1 calc R . . A 2
H24D H 0.635471 1.076345 0.282727 0.187 Uiso 0.321(14) 1 calc R . . A 2
C25A C 0.6433(4) 1.0938(15) 0.3560(12) 0.141(7) Uani 0.679(14) 1 d D U . A 1
H25A H 0.658702 1.069993 0.343689 0.169 Uiso 0.679(14) 1 calc R . . A 1
C26B C 0.6569(5) 1.088(2) 0.4280(14) 0.133(9) Uani 0.321(14) 1 d D U . A 2
H26B H 0.668537 1.120241 0.405442 0.159 Uiso 0.321(14) 1 calc R . . A 2
C28A C 0.6382(3) 1.0955(13) 0.5554(8) 0.118(5) Uani 0.679(14) 1 d D U . A 1
H28C H 0.627108 1.136957 0.545494 0.142 Uiso 0.679(14) 1 calc R . . A 1
H28D H 0.627386 1.052344 0.554587 0.142 Uiso 0.679(14) 1 calc R . . A 1
C28B C 0.6605(7) 1.118(2) 0.5585(15) 0.127(9) Uani 0.321(14) 1 d D U . A 2
H28E H 0.678163 1.132932 0.569662 0.152 Uiso 0.321(14) 1 calc R . . A 2
H28F H 0.651859 1.158941 0.533758 0.152 Uiso 0.321(14) 1 calc R . . A 2
C26A C 0.6402(5) 1.1072(19) 0.4202(9) 0.163(8) Uani 0.679(14) 1 d D U . A 1
H26A H 0.624918 1.131795 0.431550 0.196 Uiso 0.679(14) 1 calc R . . A 1
C23B C 0.6020(4) 1.1132(14) 0.332(2) 0.154(10) Uani 0.321(14) 1 d D U . A 2
H23C H 0.597963 1.137832 0.379625 0.185 Uiso 0.321(14) 1 calc R . . A 2
H23D H 0.596166 1.144111 0.290636 0.185 Uiso 0.321(14) 1 calc R . . A 2
C27B C 0.6607(9) 1.053(2) 0.5051(15) 0.154(11) Uani 0.321(14) 1 d D U . A 2
H27F H 0.677015 1.027351 0.507714 0.185 Uiso 0.321(14) 1 calc R . . A 2
H27G H 0.646645 1.019954 0.516832 0.185 Uiso 0.321(14) 1 calc R . . A 2
C25B C 0.6368(6) 1.0684(17) 0.399(2) 0.153(11) Uani 0.321(14) 1 d D U . A 2
H25B H 0.626206 1.033164 0.421297 0.183 Uiso 0.321(14) 1 calc R . . A 2
F1_1 F 0.5733(2) 0.1255(5) 0.5021(7) 0.205(6) Uani 1 1 d D U . . .
F2_1 F 0.55670(17) 0.2359(8) 0.4919(8) 0.210(6) Uani 1 1 d D U . . .
F3_1 F 0.59745(14) 0.2233(4) 0.4792(5) 0.133(3) Uani 1 1 d D U . . .
F4_1 F 0.5795(2) 0.2040(4) 0.5887(4) 0.156(4) Uani 1 1 d D U . . .
B1_1 B 0.5767(2) 0.1957(6) 0.5143(6) 0.097(3) Uani 1 1 d D U . . .
F1_2 F 0.69554(12) 0.2938(4) 0.7002(4) 0.1079(19) Uani 1 1 d D U . . .
F2_2 F 0.69108(9) 0.4025(2) 0.7543(3) 0.0774(11) Uani 1 1 d D U . . .
F3_2 F 0.71742(9) 0.3230(3) 0.8048(4) 0.0881(14) Uani 1 1 d D U . . .
F4_2 F 0.67509(9) 0.3055(3) 0.8114(3) 0.0828(12) Uani 1 1 d D U . . .
B1_2 B 0.69465(15) 0.3293(4) 0.7676(4) 0.0626(18) Uani 1 1 d D U . . .
F1_3 F 0.52189(14) 0.7776(3) 0.7646(3) 0.1031(17) Uani 1 1 d D U . . .
F2_3 F 0.50907(9) 0.8693(2) 0.6927(3) 0.0805(12) Uani 1 1 d D U . . .
F3_3 F 0.49839(10) 0.7574(3) 0.6618(3) 0.0905(14) Uani 1 1 d D U . . .
F4_3 F 0.53874(9) 0.7943(3) 0.6483(4) 0.0937(15) Uani 1 1 d D U . . .
B1_3 B 0.51695(16) 0.7983(4) 0.6922(5) 0.071(2) Uani 1 1 d D U . . .
F1_4 F 0.69691(11) 0.3861(3) 0.3719(3) 0.0932(14) Uani 1 1 d D U . . .
F2_4 F 0.72094(11) 0.4165(4) 0.4694(3) 0.0980(16) Uani 1 1 d D U . . .
F3_4 F 0.68537(12) 0.3580(3) 0.4908(3) 0.0974(15) Uani 1 1 d D U . . .
F4_4 F 0.68417(16) 0.4732(4) 0.4538(3) 0.128(3) Uani 1 1 d D U . . .
B1_4 B 0.69631(18) 0.4088(5) 0.4451(5) 0.077(2) Uani 1 1 d D U . . .
F1_5 F 0.62454(11) 0.3377(4) 0.9229(4) 0.1121(19) Uani 1 1 d D U . . .
F2_5 F 0.59698(12) 0.3806(4) 0.8438(3) 0.1063(18) Uani 1 1 d D U . . .
F3_5 F 0.60690(15) 0.4426(5) 0.9461(6) 0.169(4) Uani 1 1 d D U . . .
F4_5 F 0.58321(13) 0.3446(4) 0.9559(4) 0.114(2) Uani 1 1 d D U . . .
B1_5 B 0.60325(16) 0.3767(5) 0.9196(5) 0.076(2) Uani 1 1 d D U . . .
F1_6 F 0.69430(14) 0.7922(5) 0.7935(5) 0.136(3) Uani 1 1 d D U . . .
F2_6 F 0.67669(12) 0.6893(3) 0.7630(4) 0.1036(17) Uani 1 1 d D U . . .
F3_6 F 0.67386(18) 0.7801(4) 0.6842(4) 0.131(3) Uani 1 1 d D U . . .
F4_6 F 0.65113(13) 0.7813(4) 0.7909(4) 0.1137(19) Uani 1 1 d D U . . .
B1_6 B 0.6741(2) 0.7621(6) 0.7574(6) 0.089(3) Uani 1 1 d D U . . .
F1_7 F 0.6791(4) 0.7974(7) 0.4989(6) 0.259(8) Uani 1 1 d D U . . .
F2_7 F 0.67926(17) 0.7689(5) 0.3792(4) 0.145(3) Uani 1 1 d D U . . .
F3_7 F 0.6649(4) 0.6956(8) 0.4635(6) 0.296(10) Uani 1 1 d D U . . .
F4_7 F 0.7051(4) 0.7152(16) 0.4572(10) 0.359(13) Uani 1 1 d D U . . .
B1_7 B 0.6816(4) 0.7448(8) 0.4499(7) 0.151(8) Uani 1 1 d D U . . .
F1_8 F 0.5953(2) 0.8252(7) 1.1823(8) 0.189(4) Uani 1 1 d D U . . .
F2_8 F 0.6336(2) 0.8436(5) 1.1228(5) 0.149(3) Uani 1 1 d D U . . .
F3_8 F 0.6227(4) 0.7419(7) 1.1739(16) 0.373(15) Uani 1 1 d D U . . .
F4_8 F 0.6298(4) 0.8333(17) 1.2437(9) 0.380(15) Uani 1 1 d D U . . .
B1_8 B 0.6189(3) 0.8122(10) 1.1782(11) 0.184(11) Uani 1 1 d D U . . .
F1_9 F 0.7642(3) 0.4023(15) 0.9791(10) 0.194(10) Uani 0.5 1 d D U . B 1
F2_9 F 0.8038(2) 0.4373(6) 0.9514(9) 0.112(4) Uani 0.5 1 d D U . B 1
F3_9 F 0.7706(4) 0.5078(9) 0.9269(13) 0.179(10) Uani 0.5 1 d D U . B 1
F4_9 F 0.7746(2) 0.4094(6) 0.8637(7) 0.106(3) Uani 0.5 1 d D U . B 1
B1_9 B 0.7785(3) 0.4388(10) 0.9323(11) 0.110(8) Uani 0.5 1 d D U . B 1
N1_10 N 0.5937(3) 0.1490(8) 1.1209(11) 0.172(5) Uani 1 1 d D U . . .
C1_10 C 0.6044(3) 0.2002(8) 1.1062(11) 0.140(4) Uani 1 1 d D U . . .
C2_10 C 0.6183(3) 0.2620(8) 1.0931(10) 0.143(5) Uani 1 1 d D U . . .
H2A_10 H 0.620028 0.269371 1.038967 0.215 Uiso 1 1 calc R . . . .
H2B_10 H 0.635209 0.257243 1.115565 0.215 Uiso 1 1 calc R . . . .
H2C_10 H 0.609516 0.302720 1.115406 0.215 Uiso 1 1 calc R . . . .
N1_11 N 0.8260(3) 0.7480(8) 0.7749(7) 0.142(4) Uani 1 1 d D U . . .
C1_11 C 0.8372(3) 0.7681(7) 0.7237(8) 0.120(3) Uani 1 1 d D U . . .
C2_11 C 0.8513(3) 0.7911(8) 0.6627(8) 0.128(4) Uani 1 1 d D U . . .
H2A_11 H 0.842758 0.777139 0.616223 0.192 Uiso 1 1 calc R . . . .
H2B_11 H 0.868233 0.769336 0.664384 0.192 Uiso 1 1 calc R . . . .
H2C_11 H 0.852987 0.843028 0.664371 0.192 Uiso 1 1 calc R . . . .
N1_12 N 0.5880(3) 0.3141(7) 0.2519(6) 0.135(4) Uani 1 1 d D U . . .
C1_12 C 0.5736(3) 0.2728(8) 0.2732(7) 0.120(3) Uani 1 1 d D U . . .
C2_12 C 0.5563(3) 0.2255(9) 0.3043(10) 0.149(5) Uani 1 1 d D U . . .
H2A_12 H 0.547795 0.198974 0.264141 0.224 Uiso 1 1 calc R . . . .
H2B_12 H 0.543586 0.252061 0.333146 0.224 Uiso 1 1 calc R . . . .
H2C_12 H 0.565161 0.192208 0.337354 0.224 Uiso 1 1 calc R . . . .
N1_13 N 0.5905(4) 0.8758(13) 0.5295(12) 0.218(8) Uani 1 1 d D U . . .
C1_13 C 0.6063(4) 0.8787(16) 0.4866(14) 0.216(7) Uani 1 1 d D U . . .
C2_13 C 0.6242(4) 0.8802(14) 0.4282(13) 0.232(9) Uani 1 1 d D U . . .
H2A_13 H 0.615434 0.878171 0.379921 0.347 Uiso 1 1 calc R . . . .
H2B_13 H 0.635668 0.839277 0.432808 0.347 Uiso 1 1 calc R . . . .
H2C_13 H 0.634129 0.924346 0.431233 0.347 Uiso 1 1 calc R . . . .
N1_14 N 0.5894(3) 0.6532(10) 0.9047(12) 0.190(6) Uani 1 1 d D U . . .
C1_14 C 0.5671(3) 0.6603(10) 0.9025(13) 0.167(5) Uani 1 1 d D U . . .
C2_14 C 0.5413(3) 0.6726(10) 0.9106(13) 0.162(6) Uani 1 1 d D U . . .
H2A_14 H 0.533383 0.676407 0.861025 0.243 Uiso 1 1 calc R . . . .
H2B_14 H 0.538628 0.717011 0.938298 0.243 Uiso 1 1 calc R . . . .
H2C_14 H 0.533534 0.633025 0.938175 0.243 Uiso 1 1 calc R . . . .
N1_15 N 0.6347(3) 0.9288(13) 0.6408(18) 0.249(8) Uani 1 1 d D U . . .
C1_15 C 0.6573(3) 0.9261(13) 0.637(2) 0.226(8) Uani 1 1 d D U . . .
C2_15 C 0.6833(3) 0.9355(12) 0.6343(17) 0.221(8) Uani 1 1 d D U . . .
H2A_15 H 0.688797 0.937401 0.581955 0.332 Uiso 1 1 calc R . . . .
H2B_15 H 0.691670 0.895602 0.659608 0.332 Uiso 1 1 calc R . . . .
H2C_15 H 0.687780 0.980093 0.659473 0.332 Uiso 1 1 calc R . . . .
N1_16 N 0.4858(4) 0.7613(12) 0.9832(9) 0.216(7) Uani 1 1 d D U . . .
C1_16 C 0.4739(5) 0.7368(14) 1.0323(9) 0.193(6) Uani 1 1 d D U . . .
C2_16 C 0.4596(5) 0.7017(13) 1.0840(9) 0.189(7) Uani 1 1 d D U . . .
H2A_16 H 0.460339 0.727242 1.131835 0.283 Uiso 1 1 calc R . . . .
H2B_16 H 0.466298 0.653427 1.090676 0.283 Uiso 1 1 calc R . . . .
H2C_16 H 0.442016 0.699272 1.066661 0.283 Uiso 1 1 calc R . . . .
N1_17 N 0.7571(3) 0.8357(10) 0.8363(11) 0.195(9) Uani 0.77(2) 1 d D U . C 1
C1_17 C 0.7391(4) 0.8698(13) 0.8448(16) 0.186(8) Uani 0.77(2) 1 d D U . C 1
C2_17 C 0.7198(3) 0.9164(11) 0.8651(19) 0.170(8) Uani 0.77(2) 1 d D U . C 1
H2A_17 H 0.711702 0.935404 0.819960 0.255 Uiso 0.77(2) 1 calc R . . C 1
H2B_17 H 0.726973 0.955669 0.894467 0.255 Uiso 0.77(2) 1 calc R . . C 1
H2C_17 H 0.707179 0.891040 0.895319 0.255 Uiso 0.77(2) 1 calc R . . C 1
F1_18 F 0.4970(8) 0.6780(16) 1.3004(17) 0.312(19) Uani 0.5 1 d D U . . .
F2_18 F 0.5098(7) 0.6380(14) 1.1874(18) 0.31(2) Uani 0.5 1 d D U . . .
F3_18 F 0.4973(4) 0.7473(9) 1.2030(8) 0.141(6) Uani 0.5 1 d D U . . .
F4_18 F 0.5328(5) 0.7149(16) 1.247(2) 0.261(14) Uani 0.5 1 d D U . . .
B1_18 B 0.5087(6) 0.6922(12) 1.2349(14) 0.172(15) Uani 0.5 1 d D U . . .
N1_19 N 0.7508(5) 0.7556(13) 0.9548(17) 0.171(9) Uani 0.5 1 d D U . D 1
C1_19 C 0.7687(5) 0.7219(13) 0.944(2) 0.151(8) Uani 0.5 1 d D U . D 1
C2_19 C 0.7896(5) 0.6776(14) 0.939(3) 0.146(9) Uani 0.5 1 d D U . D 1
H2A_19 H 0.793558 0.668409 0.886229 0.219 Uiso 0.5 1 calc R . . D 1
H2B_19 H 0.785965 0.632478 0.964362 0.219 Uiso 0.5 1 calc R . . D 1
H2C_19 H 0.804231 0.700544 0.963046 0.219 Uiso 0.5 1 calc R . . D 1
N1_21 N 0.7691(7) 0.565(3) 0.9398(16) 0.21(2) Uani 0.5 1 d D U . E 2
C1_21 C 0.7740(6) 0.625(3) 0.931(2) 0.21(2) Uani 0.5 1 d D U . E 2
C2_21 C 0.7874(10) 0.688(3) 0.945(2) 0.20(2) Uani 0.5 1 d D U . E 2
H2A_21 H 0.792415 0.709314 0.897337 0.304 Uiso 0.5 1 calc R . . E 2
H2B_21 H 0.802681 0.676775 0.974451 0.304 Uiso 0.5 1 calc R . . E 2
H2C_21 H 0.776702 0.720932 0.973082 0.304 Uiso 0.5 1 calc R . . E 2
N1_22 N 0.5876(5) 0.7053(16) 0.3894(16) 0.249(10) Uiso 1 1 d D U . . .
C1_22 C 0.5813(7) 0.677(2) 0.3346(19) 0.263(11) Uiso 1 1 d D U . . .
C2_22 C 0.5822(7) 0.657(2) 0.2592(18) 0.296(13) Uiso 1 1 d D U . . .
H2A_22 H 0.584505 0.698834 0.227602 0.444 Uiso 1 1 calc R . . . .
H2B_22 H 0.566264 0.632922 0.245747 0.444 Uiso 1 1 calc R . . . .
H2C_22 H 0.596410 0.623833 0.251563 0.444 Uiso 1 1 calc R . . . .
N1_23 N 0.5409(10) 0.553(3) 0.451(3) 0.200(16) Uiso 0.396(16) 1 d D U . F 1
C1_23 C 0.5437(11) 0.538(4) 0.388(3) 0.197(16) Uiso 0.396(16) 1 d D U . F 1
C2_23 C 0.5361(13) 0.511(4) 0.319(3) 0.209(18) Uiso 0.396(16) 1 d D U . F 1
H2A_23 H 0.543551 0.539042 0.278769 0.314 Uiso 0.396(16) 1 calc R . . F 1
H2B_23 H 0.517537 0.512201 0.315474 0.314 Uiso 0.396(16) 1 calc R . . F 1
H2C_23 H 0.541853 0.461126 0.314672 0.314 Uiso 0.396(16) 1 calc R . . F 1
N1_24 N 0.5180(8) 0.8972(18) 0.9944(16) 0.45(2) Uiso 1 1 d D U . G 2
C1_24 C 0.5316(6) 0.851(2) 1.013(3) 0.45(2) Uiso 1 1 d D U . G 2
C2_24 C 0.5456(11) 0.814(3) 1.067(3) 0.45(2) Uiso 1 1 d D U . G 2
H2A_24 H 0.559464 0.787861 1.043196 0.678 Uiso 1 1 calc R . . G 2
H2B_24 H 0.534422 0.780171 1.093315 0.678 Uiso 1 1 calc R . . G 2
H2C_24 H 0.552631 0.847636 1.103805 0.678 Uiso 1 1 calc R . . G 2
N1_25 N 0.7247(9) 0.934(3) 0.977(2) 0.108(12) Uiso 0.23(2) 1 d D U . C 2
C1_25 C 0.7267(9) 0.914(3) 0.916(2) 0.095(11) Uiso 0.23(2) 1 d D U . C 2
C2_25 C 0.7405(11) 0.876(3) 0.861(3) 0.092(13) Uiso 0.23(2) 1 d D U . C 2
H2A_25 H 0.732997 0.884459 0.812042 0.138 Uiso 0.23(2) 1 calc R . . C 2
H2B_25 H 0.740018 0.825142 0.872961 0.138 Uiso 0.23(2) 1 calc R . . C 2
H2C_25 H 0.758180 0.892561 0.861469 0.138 Uiso 0.23(2) 1 calc R . . C 2
N1_26 N 0.4850(6) 0.6374(18) 0.4924(18) 0.186(11) Uiso 0.604(16) 1 d D U . F 2
C1_26 C 0.4783(9) 0.595(2) 0.536(2) 0.207(12) Uiso 0.604(16) 1 d D U . F 2
C2_26 C 0.4737(8) 0.571(3) 0.608(2) 0.225(15) Uiso 0.604(16) 1 d D U . F 2
H2A_26 H 0.467357 0.522211 0.606066 0.337 Uiso 0.604(16) 1 calc R . . F 2
H2B_26 H 0.461103 0.601821 0.632109 0.337 Uiso 0.604(16) 1 calc R . . F 2
H2C_26 H 0.489579 0.572441 0.636786 0.337 Uiso 0.604(16) 1 calc R . . F 2

loop_
_atom_site_aniso_label
_atom_site_aniso_U_11
_atom_site_aniso_U_22
_atom_site_aniso_U_33
_atom_site_aniso_U_23
_atom_site_aniso_U_13
_atom_site_aniso_U_12
Zn3 0.0524(4) 0.0518(4) 0.0462(4) 0.0003(3) -0.0016(3) 0.0051(3)
Zn1A 0.0809(8) 0.0556(6) 0.0440(6) 0.000 0.000 0.0003(6)
Zn2 0.0825(5) 0.0495(4) 0.0424(4) 0.0026(3) -0.0038(4) -0.0099(4)
Zn2A 0.0687(5) 0.0496(4) 0.0614(5) -0.0083(4) -0.0094(4) -0.0029(4)
Zn1 0.0533(4) 0.0749(5) 0.0542(4) 0.0002(4) 0.0003(3) -0.0062(4)
N2 0.088(4) 0.056(3) 0.041(2) -0.002(2) -0.006(2) -0.017(3)
N11 0.071(3) 0.051(3) 0.046(2) 0.005(2) -0.004(2) -0.001(2)
N17 0.056(3) 0.063(3) 0.049(3) 0.003(2) 0.000(2) -0.004(2)
O2 0.097(4) 0.081(4) 0.078(4) -0.014(3) -0.024(3) -0.020(3)
N9A 0.068(3) 0.050(3) 0.055(3) 0.005(2) 0.003(2) 0.005(2)
N8A 0.084(4) 0.045(3) 0.060(3) -0.009(2) -0.012(3) 0.000(2)
N4A 0.067(3) 0.051(3) 0.049(2) 0.004(2) 0.002(2) -0.003(2)
O3 0.114(4) 0.103(4) 0.046(2) 0.003(3) -0.005(3) -0.004(4)
N16 0.054(2) 0.056(3) 0.046(2) 0.005(2) -0.0006(19) 0.002(2)
N3A 0.062(3) 0.058(3) 0.052(3) 0.005(2) 0.005(2) -0.004(2)
N10 0.061(3) 0.056(3) 0.050(2) -0.004(2) -0.006(2) 0.003(2)
N4 0.072(3) 0.052(3) 0.047(2) 0.001(2) 0.001(2) -0.001(2)
N3 0.084(4) 0.045(3) 0.053(3) -0.005(2) 0.011(3) -0.004(2)
N7 0.059(3) 0.067(3) 0.046(2) -0.006(2) -0.005(2) 0.003(2)
N12 0.076(3) 0.052(3) 0.045(2) 0.005(2) -0.012(2) -0.004(2)
N5 0.053(2) 0.051(3) 0.051(2) 0.004(2) 0.000(2) 0.004(2)
N14 0.054(3) 0.062(3) 0.056(3) -0.002(2) -0.001(2) 0.007(2)
N15 0.064(3) 0.047(2) 0.056(3) 0.006(2) -0.008(2) 0.005(2)
C52 0.065(3) 0.048(3) 0.047(3) -0.002(2) -0.011(2) 0.001(2)
N5A 0.078(3) 0.052(3) 0.049(3) -0.004(2) -0.005(2) -0.002(2)
N2A 0.065(3) 0.055(3) 0.064(3) 0.013(2) 0.008(2) 0.004(2)
C80 0.049(3) 0.064(3) 0.044(3) 0.002(2) 0.001(2) -0.001(2)
N9 0.057(3) 0.074(3) 0.055(3) 0.005(3) -0.002(2) -0.012(2)
N6 0.050(2) 0.052(3) 0.051(2) 0.003(2) -0.0025(19) -0.001(2)
O4 0.123(5) 0.126(6) 0.055(3) 0.012(3) 0.004(3) -0.047(4)
C38A 0.076(4) 0.048(3) 0.049(3) -0.004(2) -0.003(3) 0.002(3)
N7A 0.063(3) 0.066(3) 0.078(4) 0.001(3) -0.017(3) -0.012(3)
C81 0.057(3) 0.065(4) 0.055(3) -0.009(3) -0.004(2) 0.001(3)
N13 0.095(4) 0.064(3) 0.042(3) 0.002(2) 0.002(3) -0.017(3)
O6 0.075(3) 0.116(5) 0.113(5) 0.035(4) 0.031(3) 0.021(3)
N18 0.051(3) 0.072(3) 0.060(3) -0.008(3) 0.004(2) 0.002(2)
C77 0.060(3) 0.055(3) 0.047(3) 0.012(2) 0.003(2) -0.002(3)
N8 0.069(3) 0.098(5) 0.055(3) 0.001(3) 0.005(3) -0.027(3)
C13A 0.064(3) 0.047(3) 0.051(3) 0.002(2) -0.001(2) -0.004(3)
C22 0.061(3) 0.050(3) 0.059(3) 0.008(3) 0.005(3) 0.005(3)
C78 0.066(4) 0.062(4) 0.053(3) 0.012(3) 0.002(3) -0.002(3)
C21 0.066(3) 0.052(3) 0.051(3) 0.001(3) 0.009(3) -0.001(3)
C49 0.064(3) 0.056(3) 0.045(3) 0.001(2) -0.001(2) -0.001(3)
C37A 0.080(4) 0.047(3) 0.060(4) -0.006(3) -0.007(3) 0.000(3)
C12A 0.068(3) 0.049(3) 0.053(3) 0.005(3) -0.001(3) -0.003(3)
N1A 0.093(4) 0.062(3) 0.064(3) 0.004(3) 0.016(3) 0.001(3)
N1 0.053(3) 0.089(4) 0.070(3) -0.012(3) 0.000(2) 0.001(3)
C51 0.066(3) 0.052(3) 0.061(4) -0.006(3) -0.007(3) 0.003(3)
C9A 0.070(4) 0.061(4) 0.065(4) 0.016(3) 0.010(3) 0.005(3)
C14A 0.072(4) 0.055(3) 0.054(3) -0.004(3) -0.003(3) -0.005(3)
O1 0.084(4) 0.114(5) 0.084(4) -0.013(4) -0.025(3) 0.009(3)
C12 0.103(6) 0.055(4) 0.050(3) -0.002(3) -0.013(3) -0.019(4)
O2A 0.133(7) 0.124(6) 0.119(6) 0.016(5) 0.013(5) 0.033(5)
C29 0.064(4) 0.070(4) 0.054(3) -0.004(3) -0.007(3) 0.006(3)
C79 0.055(3) 0.057(3) 0.051(3) 0.002(2) 0.000(2) -0.002(3)
C10A 0.066(3) 0.052(3) 0.053(3) 0.010(3) 0.009(3) -0.003(3)
C7A 0.070(4) 0.063(4) 0.073(4) 0.010(3) 0.016(3) 0.009(3)
C17A 0.098(6) 0.078(5) 0.054(4) -0.015(3) 0.001(3) 0.000(4)
C39A 0.076(4) 0.053(3) 0.053(3) 0.002(3) 0.005(3) 0.006(3)
O1A 0.134(6) 0.114(6) 0.099(5) -0.007(4) 0.044(4) -0.021(5)
O5 0.092(5) 0.169(9) 0.155(8) -0.043(7) 0.048(5) -0.039(5)
C23 0.071(4) 0.044(3) 0.049(3) 0.003(2) -0.001(3) 0.005(3)
C20 0.086(4) 0.051(3) 0.050(3) 0.003(3) 0.005(3) 0.000(3)
C27 0.066(4) 0.051(3) 0.073(4) -0.008(3) -0.005(3) 0.002(3)
C35A 0.091(5) 0.048(3) 0.070(4) -0.011(3) -0.010(4) -0.009(3)
C76 0.064(4) 0.056(3) 0.058(3) 0.012(3) -0.001(3) -0.003(3)
C29A 0.073(4) 0.068(4) 0.090(5) 0.007(4) -0.011(4) -0.003(4)
N6A 0.086(4) 0.078(4) 0.047(3) -0.003(3) 0.010(3) 0.003(3)
C13 0.090(5) 0.072(4) 0.054(4) 0.002(3) -0.012(3) -0.017(4)
O3A 0.175(8) 0.103(5) 0.068(4) 0.005(4) 0.012(4) 0.028(5)
C15A 0.095(5) 0.068(4) 0.053(3) -0.012(3) -0.002(3) -0.002(4)
C53 0.073(4) 0.045(3) 0.064(4) -0.001(3) -0.017(3) 0.001(3)
C24 0.055(3) 0.051(3) 0.043(3) 0.002(2) -0.001(2) 0.002(2)
C46 0.071(4) 0.082(5) 0.070(4) 0.004(4) 0.000(3) -0.021(4)
C57 0.098(5) 0.072(4) 0.043(3) 0.015(3) -0.006(3) -0.023(4)
C16 0.105(6) 0.069(4) 0.043(3) -0.008(3) 0.001(3) -0.017(4)
C50 0.082(4) 0.047(3) 0.051(3) 0.001(2) 0.000(3) 0.006(3)
C33A 0.066(4) 0.051(3) 0.103(6) 0.013(4) -0.035(4) -0.010(3)
C72 0.056(3) 0.062(3) 0.071(4) -0.009(3) -0.010(3) 0.015(3)
C48 0.068(4) 0.069(4) 0.053(3) -0.001(3) -0.003(3) -0.007(3)
C5A 0.086(5) 0.061(4) 0.080(5) 0.006(4) 0.033(4) 0.006(4)
C11A 0.068(3) 0.054(3) 0.051(3) 0.007(3) 0.006(3) 0.001(3)
C84 0.054(3) 0.105(6) 0.082(5) -0.026(5) 0.004(3) 0.013(4)
C37 0.114(7) 0.123(8) 0.047(4) 0.004(4) 0.003(4) -0.018(7)
C40 0.075(4) 0.102(6) 0.056(4) 0.002(4) 0.006(3) -0.022(4)
C74 0.072(4) 0.056(4) 0.085(5) 0.014(3) -0.016(4) 0.009(3)
C6A 0.078(4) 0.067(4) 0.077(4) 0.006(4) 0.023(4) 0.002(3)
C25 0.059(3) 0.047(3) 0.054(3) 0.005(2) 0.002(2) 0.003(2)
C83 0.081(5) 0.079(5) 0.093(6) -0.003(4) 0.004(4) 0.022(4)
C56 0.129(7) 0.079(5) 0.051(4) 0.028(4) -0.022(4) -0.036(5)
C34 0.108(6) 0.097(6) 0.054(4) -0.003(4) 0.003(4) 0.005(5)
C41 0.097(6) 0.118(8) 0.058(4) 0.001(4) 0.009(4) -0.039(6)
C60 0.099(6) 0.095(6) 0.077(5) 0.011(5) 0.015(4) -0.024(5)
C2 0.069(4) 0.110(7) 0.097(6) -0.012(6) -0.008(4) 0.017(5)
C33 0.070(4) 0.074(4) 0.049(3) 0.003(3) -0.003(3) 0.003(3)
C1A 0.119(7) 0.067(4) 0.057(4) 0.007(3) 0.009(4) 0.010(5)
C30A 0.069(4) 0.091(6) 0.096(6) 0.014(5) 0.001(4) 0.015(4)
C31A 0.081(5) 0.057(4) 0.124(8) 0.019(4) -0.026(5) -0.010(4)
C34A 0.094(5) 0.063(4) 0.077(5) -0.018(4) -0.021(4) -0.006(4)
C68 0.056(3) 0.077(4) 0.072(4) 0.000(3) 0.005(3) 0.010(3)
C32A 0.069(4) 0.067(4) 0.108(7) 0.012(4) -0.014(4) -0.001(4)
C36A 0.084(5) 0.041(3) 0.094(5) 0.000(3) -0.022(4) -0.002(3)
C1 0.055(3) 0.095(6) 0.073(4) -0.014(4) 0.001(3) 0.006(4)
C71 0.077(5) 0.079(5) 0.077(5) 0.000(4) -0.001(4) 0.024(4)
C73 0.070(4) 0.072(4) 0.061(4) -0.001(3) -0.014(3) 0.024(3)
C4 0.070(4) 0.099(6) 0.077(5) -0.011(5) -0.008(4) 0.006(4)
C28 0.054(3) 0.066(4) 0.059(3) -0.008(3) -0.008(3) -0.002(3)
C22A 0.096(5) 0.071(5) 0.058(4) -0.001(3) 0.013(4) -0.001(4)
C43 0.102(6) 0.114(7) 0.064(4) 0.003(5) 0.011(4) -0.050(6)
C8A 0.100(6) 0.065(4) 0.083(5) -0.003(4) 0.022(4) -0.002(4)
C82 0.061(4) 0.089(5) 0.064(4) -0.015(4) 0.004(3) 0.011(3)
C75 0.072(4) 0.064(4) 0.096(6) -0.012(4) -0.010(4) 0.023(3)
C17 0.111(6) 0.075(5) 0.056(4) -0.028(4) 0.014(4) -0.016(4)
C4A 0.125(7) 0.073(5) 0.077(5) 0.006(4) 0.033(5) 0.007(5)
C30 0.094(6) 0.082(5) 0.071(5) -0.004(4) -0.021(4) -0.012(4)
C26 0.059(3) 0.052(3) 0.059(3) -0.002(3) 0.001(3) -0.003(2)
C44 0.072(5) 0.102(6) 0.068(4) 0.006(4) 0.005(4) -0.029(4)
C16A 0.120(7) 0.071(5) 0.065(4) -0.013(4) 0.003(4) 0.014(5)
C21A 0.097(6) 0.101(6) 0.078(5) 0.006(5) 0.023(5) -0.013(5)
C5 0.064(4) 0.095(6) 0.071(4) -0.017(4) -0.008(3) 0.005(4)
C18 0.099(6) 0.054(4) 0.070(4) -0.017(3) 0.004(4) -0.003(4)
C58 0.142(9) 0.084(6) 0.052(4) 0.016(4) -0.002(4) -0.037(6)
C69 0.066(4) 0.088(5) 0.083(5) -0.002(4) 0.011(4) 0.007(4)
C18A 0.108(6) 0.077(5) 0.044(3) -0.009(3) 0.009(3) 0.009(4)
C54 0.101(5) 0.051(3) 0.072(4) 0.017(3) -0.027(4) -0.016(4)
C2A 0.151(10) 0.079(5) 0.064(5) 0.009(4) 0.017(5) 0.012(6)
C32 0.087(5) 0.090(5) 0.050(3) 0.000(4) -0.008(3) 0.012(4)
C19A 0.112(7) 0.085(5) 0.063(4) -0.014(4) 0.017(4) -0.005(5)
C15 0.102(6) 0.080(5) 0.074(5) -0.022(4) -0.005(4) -0.020(5)
C31 0.110(6) 0.085(5) 0.057(4) -0.014(4) -0.016(4) 0.004(5)
C47 0.093(5) 0.081(5) 0.078(5) 0.023(4) 0.009(4) -0.013(4)
C45 0.068(4) 0.112(7) 0.073(5) 0.005(4) 0.003(4) -0.036(5)
C35 0.113(7) 0.110(7) 0.054(4) 0.017(4) 0.009(4) 0.005(6)
C3 0.071(5) 0.112(7) 0.102(6) -0.018(6) -0.019(4) 0.015(5)
C3A 0.138(9) 0.091(6) 0.068(5) 0.011(5) 0.026(5) 0.026(6)
C70 0.065(4) 0.105(7) 0.106(7) 0.007(6) 0.012(4) 0.024(4)
C40A 0.26(3) 0.22(2) 0.059(6) -0.040(11) -0.030(9) 0.06(3)
C14 0.113(7) 0.078(5) 0.068(5) -0.024(4) -0.003(4) -0.032(5)
C36 0.141(9) 0.118(8) 0.036(3) 0.000(4) 0.000(4) -0.018(7)
C10 0.121(9) 0.124(9) 0.091(7) -0.005(6) -0.041(6) -0.027(7)
C59 0.107(7) 0.110(8) 0.077(5) 0.007(5) 0.015(5) -0.037(6)
C11 0.108(7) 0.112(8) 0.079(6) -0.014(5) -0.028(5) -0.013(6)
C42 0.100(6) 0.116(7) 0.055(4) 0.010(4) 0.007(4) -0.038(6)
C20A 0.126(8) 0.083(5) 0.079(5) 0.003(5) 0.034(5) 0.012(6)
C61 0.082(5) 0.079(5) 0.069(4) 0.007(4) 0.011(4) -0.012(4)
C9 0.097(6) 0.122(9) 0.090(7) -0.029(6) -0.028(5) -0.011(6)
C7 0.085(6) 0.131(9) 0.094(7) -0.005(6) -0.023(5) 0.000(6)
C38 0.111(7) 0.118(8) 0.061(4) -0.004(5) 0.006(4) -0.027(6)
C55 0.113(6) 0.058(4) 0.080(5) 0.010(4) -0.023(5) -0.016(4)
C39 0.109(6) 0.107(7) 0.058(4) 0.003(4) 0.003(4) -0.027(5)
C19 0.141(8) 0.052(4) 0.082(5) -0.003(4) -0.004(5) -0.016(5)
C42A 0.168(12) 0.147(12) 0.073(6) 0.012(7) 0.019(7) 0.044(10)
C8 0.088(6) 0.116(8) 0.095(6) -0.005(6) -0.024(5) -0.015(6)
C6 0.096(6) 0.132(9) 0.093(6) -0.015(6) -0.029(5) 0.027(6)
C23A 0.085(7) 0.086(8) 0.119(10) 0.019(7) 0.036(7) 0.002(6)
C65 0.131(11) 0.143(12) 0.138(12) 0.034(10) 0.033(9) 0.018(10)
C64 0.092(7) 0.115(8) 0.125(9) -0.004(8) 0.012(6) -0.009(6)
C63 0.105(9) 0.194(18) 0.191(17) -0.039(14) 0.012(10) 0.019(10)
C67 0.088(6) 0.107(8) 0.120(8) 0.027(7) 0.012(6) 0.005(5)
C66 0.103(8) 0.192(16) 0.162(14) 0.095(13) 0.044(9) 0.034(9)
C24A 0.079(8) 0.109(10) 0.146(13) 0.021(11) 0.015(8) 0.004(7)
C27A 0.127(13) 0.173(19) 0.146(11) 0.017(15) 0.054(10) -0.015(14)
C41A 0.210(18) 0.21(2) 0.072(7) -0.004(10) -0.027(9) 0.069(17)
C62 0.152(13) 0.26(2) 0.159(15) 0.000(16) 0.057(12) -0.061(15)
C24B 0.145(15) 0.16(2) 0.17(2) 0.02(2) 0.040(17) -0.026(17)
C25A 0.121(13) 0.163(17) 0.139(11) -0.003(13) 0.004(10) 0.008(12)
C26B 0.082(13) 0.16(2) 0.159(15) 0.004(17) 0.073(12) 0.019(15)
C28A 0.085(9) 0.138(14) 0.132(9) -0.021(11) 0.014(7) 0.001(9)
C28B 0.088(17) 0.14(2) 0.151(15) 0.041(15) 0.016(14) -0.008(17)
C26A 0.140(15) 0.20(2) 0.151(10) -0.003(15) 0.057(11) -0.021(16)
C23B 0.155(16) 0.135(17) 0.17(2) 0.00(2) 0.015(19) -0.032(15)
C27B 0.11(2) 0.19(3) 0.158(16) 0.003(17) 0.040(16) 0.02(2)
C25B 0.133(17) 0.19(3) 0.13(2) 0.01(2) 0.061(15) -0.03(2)
F1_1 0.195(8) 0.155(7) 0.266(12) -0.122(8) 0.144(9) -0.114(6)
F2_1 0.107(6) 0.258(13) 0.264(13) 0.092(12) -0.015(7) -0.045(7)
F3_1 0.134(5) 0.111(5) 0.153(6) -0.033(4) 0.040(5) -0.059(4)
F4_1 0.272(11) 0.110(5) 0.087(4) -0.009(4) 0.017(5) -0.068(6)
B1_1 0.095(7) 0.096(7) 0.099(8) -0.017(6) 0.011(6) -0.029(6)
F1_2 0.104(4) 0.114(4) 0.106(4) -0.054(4) 0.006(3) -0.009(3)
F2_2 0.087(3) 0.057(2) 0.088(3) 0.007(2) -0.010(2) 0.006(2)
F3_2 0.076(3) 0.064(2) 0.124(4) 0.006(3) -0.028(3) 0.005(2)
F4_2 0.083(3) 0.074(3) 0.091(3) 0.010(2) 0.001(2) -0.013(2)
B1_2 0.074(5) 0.047(3) 0.067(4) -0.011(3) -0.010(4) 0.002(3)
F1_3 0.147(5) 0.088(3) 0.075(3) 0.004(3) -0.014(3) 0.022(3)
F2_3 0.089(3) 0.072(3) 0.081(3) -0.009(2) -0.008(2) 0.019(2)
F3_3 0.080(3) 0.075(3) 0.117(4) -0.006(3) -0.011(3) -0.006(2)
F4_3 0.074(3) 0.077(3) 0.130(4) -0.006(3) 0.014(3) 0.010(2)
B1_3 0.068(5) 0.066(4) 0.078(5) -0.004(4) 0.001(4) 0.005(4)
F1_4 0.111(4) 0.105(4) 0.063(3) -0.006(3) 0.006(2) -0.009(3)
F2_4 0.103(4) 0.114(4) 0.077(3) -0.005(3) 0.001(3) -0.009(3)
F3_4 0.110(4) 0.109(4) 0.074(3) 0.008(3) 0.021(3) -0.011(3)
F4_4 0.173(6) 0.128(5) 0.081(3) 0.020(3) 0.021(4) 0.074(5)
B1_4 0.088(6) 0.085(6) 0.058(4) 0.005(4) 0.007(4) 0.004(5)
F1_5 0.093(4) 0.134(5) 0.109(4) 0.001(4) 0.000(3) -0.005(4)
F2_5 0.096(4) 0.129(5) 0.093(4) 0.006(3) 0.002(3) -0.013(3)
F3_5 0.131(5) 0.155(7) 0.221(9) -0.124(7) 0.063(6) -0.057(5)
F4_5 0.115(4) 0.122(5) 0.105(4) -0.004(4) 0.039(3) -0.018(4)
B1_5 0.062(4) 0.090(6) 0.075(5) -0.019(4) -0.001(4) -0.009(4)
F1_6 0.112(5) 0.143(6) 0.154(7) -0.025(5) -0.022(5) -0.020(4)
F2_6 0.108(4) 0.099(4) 0.103(4) 0.027(3) 0.012(3) 0.009(3)
F3_6 0.211(8) 0.096(4) 0.085(4) 0.028(3) 0.000(4) -0.017(5)
F4_6 0.115(4) 0.100(4) 0.125(5) 0.017(4) 0.008(4) 0.024(3)
B1_6 0.100(7) 0.087(7) 0.079(6) 0.019(5) -0.010(5) -0.011(5)
F1_7 0.47(2) 0.183(11) 0.119(7) -0.028(8) -0.006(12) -0.085(13)
F2_7 0.164(6) 0.172(7) 0.098(4) 0.050(5) -0.009(4) -0.070(6)
F3_7 0.54(2) 0.256(15) 0.092(6) 0.016(7) 0.025(10) -0.244(18)
F4_7 0.38(2) 0.51(4) 0.183(14) 0.084(18) -0.052(16) 0.16(2)
B1_7 0.23(2) 0.138(13) 0.083(8) 0.033(9) -0.027(10) -0.080(14)
F1_8 0.166(8) 0.187(10) 0.213(11) 0.024(9) 0.027(7) 0.054(7)
F2_8 0.183(8) 0.118(6) 0.147(7) 0.009(5) 0.002(6) 0.005(5)
F3_8 0.299(18) 0.138(9) 0.68(4) 0.093(15) 0.30(2) 0.066(10)
F4_8 0.34(2) 0.61(4) 0.187(13) 0.10(2) -0.050(15) -0.20(3)
B1_8 0.106(11) 0.22(2) 0.23(2) 0.11(2) 0.042(13) 0.058(13)
F1_9 0.113(10) 0.34(3) 0.132(11) 0.064(17) -0.047(9) -0.021(15)
F2_9 0.104(7) 0.079(6) 0.154(11) 0.006(7) -0.046(7) 0.001(6)
F3_9 0.167(15) 0.133(11) 0.24(2) -0.085(11) -0.118(15) 0.060(10)
F4_9 0.104(7) 0.086(7) 0.128(9) -0.023(7) -0.033(7) 0.010(6)
B1_9 0.071(11) 0.122(17) 0.137(19) -0.047(14) -0.050(12) 0.036(11)
N1_10 0.175(10) 0.125(8) 0.216(12) -0.005(9) 0.034(10) -0.040(7)
C1_10 0.140(9) 0.113(8) 0.168(10) 0.004(8) 0.025(8) -0.031(7)
C2_10 0.159(10) 0.110(8) 0.160(11) 0.007(8) 0.021(9) -0.028(8)
N1_11 0.177(10) 0.120(8) 0.130(9) -0.004(7) -0.024(7) -0.021(7)
C1_11 0.131(8) 0.095(7) 0.132(9) -0.006(6) -0.038(6) -0.024(6)
C2_11 0.113(8) 0.111(8) 0.159(10) 0.010(8) -0.028(7) -0.018(6)
N1_12 0.159(9) 0.147(9) 0.098(6) 0.004(6) 0.003(6) -0.059(7)
C1_12 0.131(8) 0.136(8) 0.093(6) 0.020(6) -0.011(6) -0.045(6)
C2_12 0.143(10) 0.171(11) 0.133(9) 0.042(9) 0.006(8) -0.042(8)
N1_13 0.181(12) 0.245(16) 0.229(16) 0.079(13) 0.091(10) 0.082(12)
C1_13 0.163(12) 0.246(16) 0.239(16) 0.091(14) 0.086(10) 0.063(12)
C2_13 0.182(14) 0.266(18) 0.247(17) 0.096(16) 0.096(12) 0.041(14)
N1_14 0.156(9) 0.159(10) 0.256(14) 0.049(11) 0.065(11) 0.017(9)
C1_14 0.142(8) 0.129(9) 0.229(13) 0.036(9) 0.064(10) 0.006(8)
C2_14 0.144(9) 0.126(10) 0.217(14) 0.007(10) 0.058(11) 0.010(9)
N1_15 0.185(11) 0.193(13) 0.37(2) 0.102(15) 0.042(17) 0.022(13)
C1_15 0.162(10) 0.169(11) 0.35(2) 0.129(13) 0.029(16) 0.031(12)
C2_15 0.164(11) 0.167(12) 0.33(2) 0.144(14) 0.014(16) 0.007(12)
N1_16 0.289(17) 0.250(16) 0.108(9) -0.001(10) -0.006(10) -0.073(13)
C1_16 0.267(16) 0.222(15) 0.092(8) -0.029(9) -0.004(9) -0.068(12)
C2_16 0.249(17) 0.222(16) 0.096(8) -0.045(10) 0.004(10) -0.059(13)
N1_17 0.147(12) 0.185(14) 0.254(19) -0.136(13) -0.059(12) 0.032(9)
C1_17 0.138(11) 0.154(13) 0.266(19) -0.118(13) -0.055(13) 0.009(8)
C2_17 0.124(11) 0.119(12) 0.27(2) -0.090(13) -0.051(13) 0.005(8)
F1_18 0.48(4) 0.18(2) 0.28(3) 0.08(2) 0.12(4) 0.12(3)
F2_18 0.42(4) 0.21(2) 0.32(3) -0.19(3) -0.13(3) 0.13(3)
F3_18 0.173(13) 0.149(12) 0.101(9) -0.047(9) -0.040(9) 0.039(11)
F4_18 0.183(19) 0.24(3) 0.36(4) -0.11(3) -0.068(19) 0.080(17)
B1_18 0.21(4) 0.16(3) 0.14(3) -0.04(2) -0.05(2) 0.07(3)
N1_19 0.128(14) 0.110(13) 0.27(3) 0.006(15) -0.012(16) 0.025(10)
C1_19 0.104(12) 0.090(11) 0.26(3) 0.000(14) -0.014(15) 0.010(9)
C2_19 0.110(13) 0.073(11) 0.26(3) -0.005(15) -0.014(16) 0.008(10)
N1_21 0.18(2) 0.36(7) 0.076(11) 0.04(2) 0.022(12) 0.06(3)
C1_21 0.18(2) 0.36(7) 0.077(10) 0.04(2) 0.022(13) 0.07(3)
C2_21 0.18(3) 0.35(7) 0.074(12) 0.05(2) 0.018(15) 0.07(3)

loop_
_atom_type_symbol
_atom_type_description
_atom_type_scat_dispersion_real
_atom_type_scat_dispersion_imag
_atom_type_scat_source
C C 0.0181 0.0091 'International Tables Vol C Tables 4.2.6.8 and 6.1.1.4'
H H 0.0000 0.0000 'International Tables Vol C Tables 4.2.6.8 and 6.1.1.4'
B B 0.0090 0.0039 'International Tables Vol C Tables 4.2.6.8 and 6.1.1.4'
F F 0.0727 0.0534 'International Tables Vol C Tables 4.2.6.8 and 6.1.1.4'
N N 0.0311 0.0180 'International Tables Vol C Tables 4.2.6.8 and 6.1.1.4'
O O 0.0492 0.0322 'International Tables Vol C Tables 4.2.6.8 and 6.1.1.4'
Zn Zn -1.5491 0.6778 'International Tables Vol C Tables 4.2.6.8 and 6.1.1.4'

loop_
_exptl_crystal_face_index_h
_exptl_crystal_face_index_k
_exptl_crystal_face_index_l
_exptl_crystal_face_perp_dist
14 11 0 0.1329
-27 2 7 0.1374
-13 3 -10 0.1637
27 -2 -7 0.1374
-3 10 7 0.1189
22 -8 -4 0.1123
24 -6 6 0.1718
-29 6 -2 0.0749
-14 -11 0 0.1329

loop_
_geom_angle_atom_site_label_1
_geom_angle_atom_site_label_2
_geom_angle_atom_site_label_3
_geom_angle
_geom_angle_site_symmetry_1
_geom_angle_site_symmetry_3
N7 Zn3 N16 92.20(19) . .
N7 Zn3 N5 162.5(2) . .
N7 Zn3 N14 101.6(2) . .
N7 Zn3 N15 100.1(2) . .
N7 Zn3 N6 90.5(2) . .
N5 Zn3 N16 79.22(17) . .
N14 Zn3 N16 161.0(2) . .
N14 Zn3 N5 90.49(19) . .
N15 Zn3 N16 73.6(2) . .
N15 Zn3 N5 92.10(19) . .
N15 Zn3 N14 91.0(2) . .
N6 Zn3 N16 89.09(18) . .
N6 Zn3 N5 74.34(19) . .
N6 Zn3 N14 103.5(2) . .
N6 Zn3 N15 159.9(2) . .
N4A Zn1A N4A 79.6(3) . 2_675
N5A Zn1A N4A 89.6(2) . 2_675
N5A Zn1A N4A 89.6(2) 2_675 .
N5A Zn1A N4A 73.7(2) 2_675 2_675
N5A Zn1A N4A 73.7(2) . .
N5A Zn1A N5A 158.5(3) . 2_675
N6A Zn1A N4A 160.1(2) . .
N6A Zn1A N4A 90.3(2) 2_675 .
N6A Zn1A N4A 90.3(2) . 2_675
N6A Zn1A N4A 160.1(2) 2_675 2_675
N6A Zn1A N5A 89.3(3) . .
N6A Zn1A N5A 104.0(2) . 2_675
N6A Zn1A N5A 104.0(2) 2_675 .
N6A Zn1A N5A 89.3(3) 2_675 2_675
N6A Zn1A N6A 103.9(4) . 2_675
N2 Zn2 N11 91.0(2) . .
N2 Zn2 N4 159.6(2) . .
N2 Zn2 N3 90.2(2) . .
N2 Zn2 N12 103.7(2) . .
N2 Zn2 N13 105.0(2) . .
N11 Zn2 N4 76.93(19) . .
N3 Zn2 N11 92.1(2) . .
N3 Zn2 N4 74.2(2) . .
N3 Zn2 N13 99.1(2) . .
N12 Zn2 N11 73.8(2) . .
N12 Zn2 N4 88.89(19) . .
N12 Zn2 N3 160.2(2) . .
N12 Zn2 N13 91.1(2) . .
N13 Zn2 N11 160.4(2) . .
N13 Zn2 N4 90.6(2) . .
N8A Zn2A N9A 72.5(2) . 2_675
N8A Zn2A N3A 91.1(2) . 2_675
N8A Zn2A N2A 161.5(2) . 2_675
N8A Zn2A N1A 101.7(2) . 2_675
N3A Zn2A N9A 80.36(19) 2_675 2_675
N2A Zn2A N9A 93.0(2) 2_675 2_675
N2A Zn2A N3A 74.9(2) 2_675 2_675
N2A Zn2A N1A 89.8(2) 2_675 2_675
N7A Zn2A N9A 160.3(2) . 2_675
N7A Zn2A N8A 90.8(3) . .
N7A Zn2A N3A 89.9(2) . 2_675
N7A Zn2A N2A 101.0(3) . 2_675
N7A Zn2A N1A 102.2(3) . 2_675
N1A Zn2A N9A 91.5(2) 2_675 2_675
N1A Zn2A N3A 162.1(2) 2_675 2_675
N10 Zn1 N17 76.88(17) . .
N9 Zn1 N17 88.2(2) . .
N9 Zn1 N10 73.1(2) . .
N9 Zn1 N1 104.0(2) . .
N18 Zn1 N17 73.0(2) . .
N18 Zn1 N10 89.0(2) . .
N18 Zn1 N9 156.7(2) . .
N18 Zn1 N8 103.1(3) . .
N18 Zn1 N1 89.5(2) . .
N8 Zn1 N17 91.9(2) . .
N8 Zn1 N10 160.4(3) . .
N8 Zn1 N9 90.8(3) . .
N8 Zn1 N1 107.7(3) . .
N1 Zn1 N17 156.5(2) . .
N1 Zn1 N10 87.4(2) . .
C12 N2 Zn2 119.2(5) . .
C12 N2 C16 119.9(6) . .
C16 N2 Zn2 120.5(6) . .
C52 N11 Zn2 111.2(4) . .
C52 N11 C50 116.4(5) . .
C50 N11 Zn2 132.1(5) . .
C80 N17 Zn1 106.3(4) . .
C80 N17 C78 116.9(5) . .
C78 N17 Zn1 135.6(5) . .
C13 O2 C11 118.7(7) . .
C38A N9A Zn2A 109.6(4) 2_675 2_675
C39A N9A Zn2A 133.8(5) . 2_675
C39A N9A C38A 115.4(6) . 2_675
C37A N8A Zn2A 120.8(4) . .
C37A N8A C35A 119.0(6) . .
C35A N8A Zn2A 120.1(5) . .
C13A N4A Zn1A 109.7(4) . .
C11A N4A Zn1A 132.6(4) . .
C11A N4A C13A 117.4(6) . .
C32 O3 C34 117.9(6) . .
C77 N16 Zn3 110.9(4) . .
C79 N16 Zn3 130.4(4) . .
C79 N16 C77 118.3(5) . .
C12A N3A Zn2A 132.8(4) . 2_675
C12A N3A C10A 116.8(5) . .
C10A N3A Zn2A 109.9(4) . 2_675
C49 N10 Zn1 109.8(4) . .
C49 N10 C51 116.8(5) . .
C51 N10 Zn1 133.4(4) . .
C21 N4 Zn2 108.9(4) . .
C21 N4 C23 116.7(5) . .
C23 N4 Zn2 133.7(4) . .
C20 N3 Zn2 119.8(5) . .
C20 N3 C18 116.7(6) . .
C18 N3 Zn2 123.4(5) . .
C29 N7 Zn3 121.3(5) . .
C29 N7 C33 120.1(6) . .
C33 N7 Zn3 118.4(5) . .
C53 N12 Zn2 119.0(4) . .
C53 N12 C54 118.4(6) . .
C54 N12 Zn2 122.5(5) . .
C22 N5 Zn3 132.3(4) . .
C22 N5 C24 117.1(5) . .
C24 N5 Zn3 110.1(4) . .
C72 N14 Zn3 120.5(5) . .
C72 N14 C68 119.7(6) . .
C68 N14 Zn3 119.8(5) . .
C76 N15 Zn3 119.5(4) . .
C76 N15 C74 119.6(6) . .
C74 N15 Zn3 120.9(5) . .
N11 C52 C51 122.4(6) . .
N11 C52 C53 115.1(6) . .
C51 C52 C53 122.5(6) . .
C14A N5A Zn1A 119.0(5) . .
C14A N5A C15A 116.8(6) . .
C15A N5A Zn1A 124.2(5) . .
C9A N2A Zn2A 118.2(5) . 2_675
C9A N2A C7A 118.2(6) . .
C7A N2A Zn2A 123.4(4) . 2_675
N17 C80 C81 118.2(5) . .
N17 C80 C79 122.8(6) . .
C79 C80 C81 118.9(6) . .
C46 N9 Zn1 121.9(5) . .
C48 N9 Zn1 120.1(5) . .
C48 N9 C46 118.0(7) . .
C25 N6 Zn3 119.1(4) . .
C25 N6 C26 119.6(5) . .
C26 N6 Zn3 121.4(4) . .
C41 O4 C39 118.2(7) . .
N9A C38A C37A 115.5(6) 2_675 .
N9A C38A C39A 122.5(6) 2_675 .
C39A C38A C37A 122.0(6) . .
C29A N7A Zn2A 120.7(5) . .
C29A N7A C33A 118.7(7) . .
C33A N7A Zn2A 120.6(6) . .
C80 C81 H81 120.0 . .
N18 C81 C80 120.1(7) . .
N18 C81 H81 120.0 . .
C57 N13 Zn2 119.2(6) . .
C61 N13 Zn2 119.5(5) . .
C61 N13 C57 120.8(7) . .
C69 O6 C67 118.1(7) . .
C81 N18 Zn1 119.4(5) . .
C81 N18 C82 116.8(6) . .
C82 N18 Zn1 123.8(4) . .
N16 C77 C78 121.1(6) . .
N16 C77 C76 115.7(6) . .
C78 C77 C76 123.2(6) . .
C40 N8 Zn1 119.7(5) . .
C40 N8 C44 120.2(7) . .
C44 N8 Zn1 119.9(5) . .
N4A C13A C12A 121.2(6) . .
N4A C13A C14A 117.6(6) . .
C12A C13A C14A 121.2(6) . .
N5 C22 H22 119.2 . .
N5 C22 C21 121.7(6) . .
C21 C22 H22 119.2 . .
N17 C78 C77 121.4(6) . .
N17 C78 H78 119.3 . .
C77 C78 H78 119.3 . .
N4 C21 C22 122.2(6) . .
N4 C21 C20 117.4(6) . .
C22 C21 C20 120.4(6) . .
N10 C49 C50 122.3(6) . .
N10 C49 C48 116.7(6) . .
C50 C49 C48 120.9(6) . .
N8A C37A C38A 119.2(6) . .
N8A C37A H37A 120.4 . .
C38A C37A H37A 120.4 . .
N3A C12A C13A 122.0(6) . .
N3A C12A H12A 119.0 . .
C13A C12A H12A 119.0 . .
C5A N1A Zn2A 121.0(6) . 2_675
C5A N1A C1A 120.0(7) . .
C1A N1A Zn2A 118.4(6) . 2_675
C1 N1 Zn1 120.3(5) . .
C1 N1 C5 117.6(7) . .
C5 N1 Zn1 120.9(5) . .
N10 C51 C52 120.4(6) . .
N10 C51 H51 119.8 . .
C52 C51 H51 119.8 . .
N2A C9A H9A 120.4 . .
N2A C9A C10A 119.2(6) . .
C10A C9A H9A 120.4 . .
N5A C14A C13A 118.1(6) . .
N5A C14A H14A 121.0 . .
C13A C14A H14A 121.0 . .
C4 O1 C6 116.7(8) . .
N2 C12 H12 118.9 . .
N2 C12 C13 122.1(8) . .
C13 C12 H12 118.9 . .
C30A O2A C28B 148.8(19) . .
C28A O2A C30A 122.4(11) . .
N7 C29 C28 118.2(6) . .
N7 C29 C30 119.5(7) . .
C30 C29 C28 122.2(7) . .
N16 C79 C80 119.3(6) . .
N16 C79 H79 120.3 . .
C80 C79 H79 120.3 . .
N3A C10A C9A 116.2(5) . .
N3A C10A C11A 120.3(6) . .
C11A C10A C9A 123.4(6) . .
N2A C7A H7AA 108.7 . .
N2A C7A C6A 107.9(6) . .
N2A C7A C8A 110.0(7) . .
C6A C7A H7AA 108.7 . .
C8A C7A H7AA 108.7 . .
C8A C7A C6A 112.7(7) . .
H17C C17A H17D 107.6 . .
C15A C17A H17C 108.7 . .
C15A C17A H17D 108.7 . .
C18A C17A H17C 108.7 . .
C18A C17A H17D 108.7 . .
C18A C17A C15A 114.2(7) . .
N9A C39A C38A 122.0(6) . .
N9A C39A H39C 119.0 . .
C38A C39A H39C 119.0 . .
C21A O1A C23A 119.9(10) . .
C23B O1A C21A 165.3(13) . .
C60 O5 C62 122.7(15) . .
N4 C23 H23 119.4 . .
N4 C23 C24 121.2(6) . .
C24 C23 H23 119.4 . .
N3 C20 C21 118.6(6) . .
N3 C20 H20 120.7 . .
C21 C20 H20 120.7 . .
H27A C27 H27B 109.5 . .
H27A C27 H27C 109.5 . .
H27B C27 H27C 109.5 . .
C26 C27 H27A 109.5 . .
C26 C27 H27B 109.5 . .
C26 C27 H27C 109.5 . .
N8A C35A H35C 107.4 . .
N8A C35A C34A 107.7(6) . .
C34A C35A H35C 107.4 . .
C36A C35A N8A 111.5(6) . .
C36A C35A H35C 107.4 . .
C36A C35A C34A 115.2(7) . .
N15 C76 C77 119.0(6) . .
N15 C76 H76 120.5 . .
C77 C76 H76 120.5 . .
N7A C29A H29A 119.1 . .
N7A C29A C30A 121.8(8) . .
C30A C29A H29A 119.1 . .
C22A N6A Zn1A 118.9(5) . .
C22A N6A C18A 120.3(7) . .
C18A N6A Zn1A 120.7(6) . .
C12 C13 O2 116.0(8) . .
C14 C13 O2 124.1(7) . .
C14 C13 C12 119.8(9) . .
C2A O3A C42A 120.8(9) . .
N5A C15A C17A 106.9(6) . .
N5A C15A H15A 108.3 . .
N5A C15A C16A 111.6(6) . .
C17A C15A H15A 108.3 . .
C16A C15A C17A 113.2(8) . .
C16A C15A H15A 108.3 . .
N12 C53 C52 119.0(6) . .
N12 C53 H53 120.5 . .
C52 C53 H53 120.5 . .
N5 C24 C23 121.0(5) . .
N5 C24 C25 116.5(5) . .
C23 C24 C25 122.5(5) . .
N9 C46 H46 108.3 . .
N9 C46 C47 109.4(6) . .
N9 C46 C45 107.4(7) . .
C47 C46 H46 108.3 . .
C47 C46 C45 115.0(8) . .
C45 C46 H46 108.3 . .
N13 C57 C56 118.7(6) . .
N13 C57 C58 119.0(9) . .
C58 C57 C56 122.2(8) . .
N2 C16 C17 118.8(7) . .
N2 C16 C15 118.7(9) . .
C15 C16 C17 122.5(8) . .
N11 C50 C49 121.3(6) . .
N11 C50 H50 119.4 . .
C49 C50 H50 119.4 . .
N7A C33A C34A 116.5(7) . .
N7A C33A C32A 122.4(9) . .
C32A C33A C34A 121.2(8) . .
N14 C72 C71 119.5(7) . .
N14 C72 C73 119.1(6) . .
C71 C72 C73 121.3(6) . .
N9 C48 C49 119.2(7) . .
N9 C48 H48 120.4 . .
C49 C48 H48 120.4 . .
N1A C5A C6A 118.9(7) . .
N1A C5A C4A 118.7(9) . .
C4A C5A C6A 122.3(8) . .
N4A C11A C10A 122.0(6) . .
N4A C11A H11C 119.0 . .
C10A C11A H11C 119.0 . .
H84A C84 H84B 107.9 . .
C1 C84 H84A 109.1 . .
C1 C84 H84B 109.1 . .
C1 C84 C82 112.3(7) . .
C82 C84 H84A 109.1 . .
C82 C84 H84B 109.1 . .
C36 C37 H37 117.7 . .
C36 C37 C38 124.7(12) . .
C38 C37 H37 117.7 . .
N8 C40 H40 119.0 . .
N8 C40 C41 122.0(8) . .
C41 C40 H40 119.0 . .
N15 C74 H74 108.0 . .
N15 C74 C73 110.4(6) . .
N15 C74 C75 109.8(6) . .
C73 C74 H74 108.0 . .
C75 C74 H74 108.0 . .
C75 C74 C73 112.5(7) . .
C7A C6A H6AA 108.7 . .
C7A C6A H6AB 108.7 . .
C5A C6A C7A 114.2(7) . .
C5A C6A H6AA 108.7 . .
C5A C6A H6AB 108.7 . .
H6AA C6A H6AB 107.6 . .
N6 C25 C24 118.3(5) . .
N6 C25 H25 120.8 . .
C24 C25 H25 120.8 . .
H83A C83 H83B 109.5 . .
H83A C83 H83C 109.5 . .
H83B C83 H83C 109.5 . .
C82 C83 H83A 109.5 . .
C82 C83 H83B 109.5 . .
C82 C83 H83C 109.5 . .
C57 C56 H56A 108.2 . .
C57 C56 H56B 108.2 . .
C57 C56 C54 116.2(6) . .
H56A C56 H56B 107.4 . .
C54 C56 H56A 108.2 . .
C54 C56 H56B 108.2 . .
O3 C34 H34A 110.4 . .
O3 C34 H34B 110.4 . .
O3 C34 C35 106.7(8) . .
H34A C34 H34B 108.6 . .
C35 C34 H34A 110.4 . .
C35 C34 H34B 110.4 . .
O4 C41 C40 126.0(9) . .
O4 C41 C42 116.2(8) . .
C40 C41 C42 117.7(8) . .
O5 C60 C59 125.8(9) . .
O5 C60 C61 118.7(10) . .
C59 C60 C61 115.5(10) . .
C1 C2 H2 120.0 . .
C3 C2 H2 120.0 . .
C3 C2 C1 120.1(10) . .
N7 C33 H33 118.7 . .
N7 C33 C32 122.5(8) . .
C32 C33 H33 118.7 . .
N1A C1A H1A 118.8 . .
N1A C1A C2A 122.3(9) . .
C2A C1A H1A 118.8 . .
O2A C30A C29A 120.5(10) . .
O2A C30A C31A 122.2(10) . .
C31A C30A C29A 117.1(10) . .
C30A C31A H31A 119.3 . .
C32A C31A C30A 121.3(9) . .
C32A C31A H31A 119.3 . .
C35A C34A C33A 112.5(7) . .
C35A C34A H34C 109.1 . .
C35A C34A H34D 109.1 . .
C33A C34A H34C 109.1 . .
C33A C34A H34D 109.1 . .
H34C C34A H34D 107.8 . .
N14 C68 H68 119.0 . .
N14 C68 C69 122.0(7) . .
C69 C68 H68 119.0 . .
C33A C32A H32A 120.8 . .
C31A C32A C33A 118.5(9) . .
C31A C32A H32A 120.8 . .
C35A C36A H36A 109.5 . .
C35A C36A H36B 109.5 . .
C35A C36A H36C 109.5 . .
H36A C36A H36B 109.5 . .
H36A C36A H36C 109.5 . .
H36B C36A H36C 109.5 . .
N1 C1 C84 116.4(7) . .
N1 C1 C2 122.3(8) . .
C2 C1 C84 121.3(8) . .
C72 C71 H71 120.0 . .
C70 C71 C72 120.0(8) . .
C70 C71 H71 120.0 . .
C72 C73 C74 114.9(6) . .
C72 C73 H73A 108.5 . .
C72 C73 H73B 108.5 . .
C74 C73 H73A 108.5 . .
C74 C73 H73B 108.5 . .
H73A C73 H73B 107.5 . .
O1 C4 C5 115.9(8) . .
O1 C4 C3 125.7(8) . .
C3 C4 C5 118.3(8) . .
C29 C28 H28A 108.8 . .
C29 C28 H28B 108.8 . .
C29 C28 C26 113.7(6) . .
H28A C28 H28B 107.7 . .
C26 C28 H28A 108.8 . .
C26 C28 H28B 108.8 . .
N6A C22A H22A 118.9 . .
N6A C22A C21A 122.1(8) . .
C21A C22A H22A 118.9 . .
C44 C43 H43 119.4 . .
C42 C43 H43 119.4 . .
C42 C43 C44 121.1(9) . .
C7A C8A H8AA 109.5 . .
C7A C8A H8AB 109.5 . .
C7A C8A H8AC 109.5 . .
H8AA C8A H8AB 109.5 . .
H8AA C8A H8AC 109.5 . .
H8AB C8A H8AC 109.5 . .
N18 C82 C84 107.2(7) . .
N18 C82 C83 111.2(6) . .
N18 C82 H82 108.4 . .
C84 C82 C83 113.2(7) . .
C84 C82 H82 108.4 . .
C83 C82 H82 108.4 . .
C74 C75 H75A 109.5 . .
C74 C75 H75B 109.5 . .
C74 C75 H75C 109.5 . .
H75A C75 H75B 109.5 . .
H75A C75 H75C 109.5 . .
H75B C75 H75C 109.5 . .
C16 C17 H17A 108.5 . .
C16 C17 H17B 108.5 . .
C16 C17 C18 115.1(7) . .
H17A C17 H17B 107.5 . .
C18 C17 H17A 108.5 . .
C18 C17 H17B 108.5 . .
C5A C4A H4A 119.6 . .
C3A C4A C5A 120.8(9) . .
C3A C4A H4A 119.6 . .
C29 C30 H30 120.0 . .
C31 C30 C29 119.9(8) . .
C31 C30 H30 120.0 . .
N6 C26 C27 109.7(5) . .
N6 C26 C28 108.6(5) . .
N6 C26 H26 108.6 . .
C27 C26 C28 112.7(6) . .
C27 C26 H26 108.6 . .
C28 C26 H26 108.6 . .
N8 C44 C43 119.4(8) . .
N8 C44 C45 118.8(7) . .
C43 C44 C45 121.7(8) . .
C15A C16A H16A 109.5 . .
C15A C16A H16B 109.5 . .
C15A C16A H16C 109.5 . .
H16A C16A H16B 109.5 . .
H16A C16A H16C 109.5 . .
H16B C16A H16C 109.5 . .
O1A C21A C22A 116.2(10) . .
O1A C21A C20A 124.6(9) . .
C22A C21A C20A 119.1(9) . .
N1 C5 C4 123.0(8) . .
N1 C5 H5 118.5 . .
C4 C5 H5 118.5 . .
N3 C18 C17 108.5(6) . .
N3 C18 H18 108.8 . .
N3 C18 C19 109.2(7) . .
C17 C18 H18 108.8 . .
C17 C18 C19 112.7(8) . .
C19 C18 H18 108.8 . .
C57 C58 H58 119.9 . .
C57 C58 C59 120.1(9) . .
C59 C58 H58 119.9 . .
O6 C69 C68 124.9(8) . .
O6 C69 C70 116.5(7) . .
C68 C69 C70 118.6(8) . .
N6A C18A C17A 119.1(7) . .
N6A C18A C19A 119.8(9) . .
C19A C18A C17A 121.1(8) . .
N12 C54 C56 108.6(6) . .
N12 C54 H54 108.3 . .
N12 C54 C55 110.7(6) . .
C56 C54 H54 108.3 . .
C56 C54 C55 112.6(8) . .
C55 C54 H54 108.3 . .
O3A C2A C1A 122.9(10) . .
O3A C2A C3A 119.3(9) . .
C3A C2A C1A 117.7(10) . .
O3 C32 C33 125.2(8) . .
O3 C32 C31 117.4(7) . .
C33 C32 C31 117.4(8) . .
C18A C19A H19D 119.7 . .
C20A C19A C18A 120.6(9) . .
C20A C19A H19D 119.7 . .
C16 C15 H15 119.1 . .
C14 C15 C16 121.7(9) . .
C14 C15 H15 119.1 . .
C30 C31 C32 120.4(7) . .
C30 C31 H31 119.8 . .
C32 C31 H31 119.8 . .
C46 C47 H47A 109.5 . .
C46 C47 H47B 109.5 . .
C46 C47 H47C 109.5 . .
H47A C47 H47B 109.5 . .
H47A C47 H47C 109.5 . .
H47B C47 H47C 109.5 . .
C46 C45 H45A 108.7 . .
C46 C45 H45B 108.7 . .
C44 C45 C46 114.2(7) . .
C44 C45 H45A 108.7 . .
C44 C45 H45B 108.7 . .
H45A C45 H45B 107.6 . .
C34 C35 H35A 109.5 . .
C34 C35 H35B 109.5 . .
C34 C35 C36 110.9(8) . .
H35A C35 H35B 108.1 . .
C36 C35 H35A 109.5 . .
C36 C35 H35B 109.5 . .
C2 C3 C4 118.7(9) . .
C2 C3 H3 120.7 . .
C4 C3 H3 120.7 . .
C4A C3A C2A 120.5(9) . .
C4A C3A H3A 119.8 . .
C2A C3A H3A 119.8 . .
C71 C70 C69 120.2(8) . .
C71 C70 H70 119.9 . .
C69 C70 H70 119.9 . .
C40A C40A H40A 112.0 2_675 .
C40A C40A C41A 136(3) 2_675 .
C41A C40A H40A 112.0 . .
C13 C14 H14 121.2 . .
C15 C14 C13 117.6(8) . .
C15 C14 H14 121.2 . .
C37 C36 C35 126.9(12) . .
C37 C36 H36 116.5 . .
C35 C36 H36 116.5 . .
H10A C10 H10B 107.5 . .
C11 C10 H10A 108.4 . .
C11 C10 H10B 108.4 . .
C9 C10 H10A 108.4 . .
C9 C10 H10B 108.4 . .
C9 C10 C11 115.5(11) . .
C60 C59 C58 120.3(9) . .
C60 C59 H59 119.8 . .
C58 C59 H59 119.8 . .
O2 C11 H11A 109.9 . .
O2 C11 H11B 109.9 . .
C10 C11 O2 109.0(9) . .
C10 C11 H11A 109.9 . .
C10 C11 H11B 109.9 . .
H11A C11 H11B 108.3 . .
C41 C42 H42 120.2 . .
C43 C42 C41 119.6(8) . .
C43 C42 H42 120.2 . .
C21A C20A H20A 121.0 . .
C19A C20A C21A 118.0(9) . .
C19A C20A H20A 121.0 . .
N13 C61 C60 124.1(9) . .
N13 C61 H61 117.9 . .
C60 C61 H61 117.9 . .
C10 C9 H9 115.6 . .
C8 C9 C10 128.7(13) . .
C8 C9 H9 115.6 . .
H7A C7 H7B 108.0 . .
C8 C7 H7A 109.3 . .
C8 C7 H7B 109.3 . .
C8 C7 C6 111.6(11) . .
C6 C7 H7A 109.3 . .
C6 C7 H7B 109.3 . .
C37 C38 H38A 109.5 . .
C37 C38 H38B 109.5 . .
C37 C38 C39 110.8(9) . .
H38A C38 H38B 108.1 . .
C39 C38 H38A 109.5 . .
C39 C38 H38B 109.5 . .
C54 C55 H55A 109.5 . .
C54 C55 H55B 109.5 . .
C54 C55 H55C 109.5 . .
H55A C55 H55B 109.5 . .
H55A C55 H55C 109.5 . .
H55B C55 H55C 109.5 . .
O4 C39 C38 106.0(8) . .
O4 C39 H39A 110.5 . .
O4 C39 H39B 110.5 . .
C38 C39 H39A 110.5 . .
C38 C39 H39B 110.5 . .
H39A C39 H39B 108.7 . .
C18 C19 H19A 109.5 . .
C18 C19 H19B 109.5 . .
C18 C19 H19C 109.5 . .
H19A C19 H19B 109.5 . .
H19A C19 H19C 109.5 . .
H19B C19 H19C 109.5 . .
O3A C42A H42A 109.9 . .
O3A C42A H42B 109.9 . .
O3A C42A C41A 109.1(13) . .
H42A C42A H42B 108.3 . .
C41A C42A H42A 109.9 . .
C41A C42A H42B 109.9 . .
C9 C8 C7 124.6(13) . .
C9 C8 H8 117.7 . .
C7 C8 H8 117.7 . .
O1 C6 C7 108.7(9) . .
O1 C6 H6A 109.9 . .
O1 C6 H6B 109.9 . .
C7 C6 H6A 109.9 . .
C7 C6 H6B 109.9 . .
H6A C6 H6B 108.3 . .
O1A C23A H23A 110.3 . .
O1A C23A H23B 110.3 . .
O1A C23A C24A 107.2(12) . .
H23A C23A H23B 108.5 . .
C24A C23A H23A 110.3 . .
C24A C23A H23B 110.3 . .
C64 C65 H65 116.0 . .
C64 C65 C66 128.1(16) . .
C66 C65 H65 116.0 . .
C65 C64 H64 118.8 . .
C65 C64 C63 122.4(15) . .
C63 C64 H64 118.8 . .
C64 C63 H63A 109.2 . .
C64 C63 H63B 109.2 . .
C64 C63 C62 112.1(15) . .
H63A C63 H63B 107.9 . .
C62 C63 H63A 109.2 . .
C62 C63 H63B 109.2 . .
O6 C67 H67A 109.2 . .
O6 C67 H67B 109.2 . .
O6 C67 C66 111.9(10) . .
H67A C67 H67B 107.9 . .
C66 C67 H67A 109.2 . .
C66 C67 H67B 109.2 . .
C65 C66 C67 118.3(18) . .
C65 C66 H66A 107.7 . .
C65 C66 H66B 107.7 . .
C67 C66 H66A 107.7 . .
C67 C66 H66B 107.7 . .
H66A C66 H66B 107.1 . .
C23A C24A H24A 110.1 . .
C23A C24A H24B 110.1 . .
H24A C24A H24B 108.4 . .
C25A C24A C23A 108.0(15) . .
C25A C24A H24A 110.1 . .
C25A C24A H24B 110.1 . .
H27D C27A H27E 109.6 . .
C28A C27A H27D 111.8 . .
C28A C27A H27E 111.8 . .
C28A C27A C26A 99.7(15) . .
C26A C27A H27D 111.8 . .
C26A C27A H27E 111.8 . .
C40A C41A C42A 113.2(18) . .
C40A C41A H41A 108.9 . .
C40A C41A H41B 108.9 . .
C42A C41A H41A 108.9 . .
C42A C41A H41B 108.9 . .
H41A C41A H41B 107.8 . .
O5 C62 C63 108.4(18) . .
O5 C62 H62A 110.0 . .
O5 C62 H62B 110.0 . .
C63 C62 H62A 110.0 . .
C63 C62 H62B 110.0 . .
H62A C62 H62B 108.4 . .
H24C C24B H24D 109.3 . .
C23B C24B H24C 111.4 . .
C23B C24B H24D 111.4 . .
C23B C24B C25B 102(2) . .
C25B C24B H24C 111.4 . .
C25B C24B H24D 111.4 . .
C24A C25A H25A 116.3 . .
C26A C25A C24A 127(2) . .
C26A C25A H25A 116.3 . .
C27B C26B H26B 124.7 . .
C25B C26B H26B 124.7 . .
C25B C26B C27B 111(3) . .
O2A C28A C27A 114.4(14) . .
O2A C28A H28C 108.7 . .
O2A C28A H28D 108.7 . .
C27A C28A H28C 108.7 . .
C27A C28A H28D 108.7 . .
H28C C28A H28D 107.6 . .
O2A C28B H28E 109.5 . .
O2A C28B H28F 109.5 . .
O2A C28B C27B 111(2) . .
H28E C28B H28F 108.1 . .
C27B C28B H28E 109.5 . .
C27B C28B H28F 109.5 . .
C27A C26A H26A 115.4 . .
C25A C26A C27A 129(3) . .
C25A C26A H26A 115.4 . .
O1A C23B C24B 116(2) . .
O1A C23B H23C 108.3 . .
O1A C23B H23D 108.3 . .
C24B C23B H23C 108.3 . .
C24B C23B H23D 108.3 . .
H23C C23B H23D 107.4 . .
C26B C27B C28B 102(2) . .
C26B C27B H27F 111.3 . .
C26B C27B H27G 111.3 . .
C28B C27B H27F 111.3 . .
C28B C27B H27G 111.3 . .
H27F C27B H27G 109.2 . .
C24B C25B H25B 123.0 . .
C26B C25B C24B 114(3) . .
C26B C25B H25B 123.0 . .
F1_1 B1_1 F2_1 113.2(11) . .
F1_1 B1_1 F3_1 113.9(9) . .
F2_1 B1_1 F3_1 106.0(10) . .
F4_1 B1_1 F1_1 106.7(11) . .
F4_1 B1_1 F2_1 108.1(12) . .
F4_1 B1_1 F3_1 108.8(9) . .
F1_2 B1_2 F2_2 109.3(7) . .
F3_2 B1_2 F1_2 110.5(7) . .
F3_2 B1_2 F2_2 106.4(5) . .
F4_2 B1_2 F1_2 111.5(6) . .
F4_2 B1_2 F2_2 108.4(6) . .
F4_2 B1_2 F3_2 110.6(6) . .
F1_3 B1_3 F2_3 108.7(7) . .
F1_3 B1_3 F4_3 111.0(7) . .
F3_3 B1_3 F1_3 110.7(7) . .
F3_3 B1_3 F2_3 109.2(6) . .
F3_3 B1_3 F4_3 109.7(7) . .
F4_3 B1_3 F2_3 107.5(7) . .
F1_4 B1_4 F2_4 108.1(7) . .
F1_4 B1_4 F3_4 110.9(8) . .
F1_4 B1_4 F4_4 113.0(7) . .
F2_4 B1_4 F3_4 106.2(7) . .
F2_4 B1_4 F4_4 108.0(8) . .
F4_4 B1_4 F3_4 110.3(7) . .
F1_5 B1_5 F2_5 105.6(7) . .
F1_5 B1_5 F3_5 111.7(8) . .
F1_5 B1_5 F4_5 112.4(9) . .
F3_5 B1_5 F2_5 109.1(9) . .
F3_5 B1_5 F4_5 110.4(8) . .
F4_5 B1_5 F2_5 107.3(7) . .
F1_6 B1_6 F2_6 107.5(9) . .
F1_6 B1_6 F4_6 111.5(9) . .
F2_6 B1_6 F4_6 108.0(8) . .
F3_6 B1_6 F1_6 111.2(9) . .
F3_6 B1_6 F2_6 108.6(9) . .
F3_6 B1_6 F4_6 109.9(9) . .
F1_7 B1_7 F2_7 111.0(13) . .
F1_7 B1_7 F4_7 109.4(17) . .
F2_7 B1_7 F4_7 108.1(14) . .
F3_7 B1_7 F1_7 109.8(15) . .
F3_7 B1_7 F2_7 110.6(12) . .
F3_7 B1_7 F4_7 107.8(18) . .
F1_8 B1_8 F2_8 120.4(14) . .
F1_8 B1_8 F3_8 109.6(16) . .
F1_8 B1_8 F4_8 107.9(18) . .
F3_8 B1_8 F2_8 107.3(15) . .
F3_8 B1_8 F4_8 105.9(19) . .
F4_8 B1_8 F2_8 104.8(15) . .
F1_9 B1_9 F2_9 112.7(16) . .
F1_9 B1_9 F3_9 111(2) . .
F1_9 B1_9 F4_9 105.8(17) . .
F3_9 B1_9 F2_9 109.4(15) . .
F4_9 B1_9 F2_9 111.3(14) . .
F4_9 B1_9 F3_9 105.9(15) . .
N1_10 C1_10 C2_10 176(2) . .
C1_10 C2_10 H2A_10 109.5 . .
C1_10 C2_10 H2B_10 109.5 . .
C1_10 C2_10 H2C_10 109.5 . .
H2A_10 C2_10 H2B_10 109.5 . .
H2A_10 C2_10 H2C_10 109.5 . .
H2B_10 C2_10 H2C_10 109.5 . .
N1_11 C1_11 C2_11 178.3(19) . .
C1_11 C2_11 H2A_11 109.5 . .
C1_11 C2_11 H2B_11 109.5 . .
C1_11 C2_11 H2C_11 109.5 . .
H2A_11 C2_11 H2B_11 109.5 . .
H2A_11 C2_11 H2C_11 109.5 . .
H2B_11 C2_11 H2C_11 109.5 . .
N1_12 C1_12 C2_12 175.6(17) . .
C1_12 C2_12 H2A_12 109.5 . .
C1_12 C2_12 H2B_12 109.5 . .
C1_12 C2_12 H2C_12 109.5 . .
H2A_12 C2_12 H2B_12 109.5 . .
H2A_12 C2_12 H2C_12 109.5 . .
H2B_12 C2_12 H2C_12 109.5 . .
N1_13 C1_13 C2_13 174(4) . .
C1_13 C2_13 H2A_13 109.5 . .
C1_13 C2_13 H2B_13 109.5 . .
C1_13 C2_13 H2C_13 109.5 . .
H2A_13 C2_13 H2B_13 109.5 . .
H2A_13 C2_13 H2C_13 109.5 . .
H2B_13 C2_13 H2C_13 109.5 . .
N1_14 C1_14 C2_14 172(3) . .
C1_14 C2_14 H2A_14 109.5 . .
C1_14 C2_14 H2B_14 109.5 . .
C1_14 C2_14 H2C_14 109.5 . .
H2A_14 C2_14 H2B_14 109.5 . .
H2A_14 C2_14 H2C_14 109.5 . .
H2B_14 C2_14 H2C_14 109.5 . .
N1_15 C1_15 C2_15 170(3) . .
C1_15 C2_15 H2A_15 109.5 . .
C1_15 C2_15 H2B_15 109.5 . .
C1_15 C2_15 H2C_15 109.5 . .
H2A_15 C2_15 H2B_15 109.5 . .
H2A_15 C2_15 H2C_15 109.5 . .
H2B_15 C2_15 H2C_15 109.5 . .
N1_16 C1_16 C2_16 173(2) . .
C1_16 C2_16 H2A_16 109.5 . .
C1_16 C2_16 H2B_16 109.5 . .
C1_16 C2_16 H2C_16 109.5 . .
H2A_16 C2_16 H2B_16 109.5 . .
H2A_16 C2_16 H2C_16 109.5 . .
H2B_16 C2_16 H2C_16 109.5 . .
N1_17 C1_17 C2_17 170(3) . .
C1_17 C2_17 H2A_17 109.5 . .
C1_17 C2_17 H2B_17 109.5 . .
C1_17 C2_17 H2C_17 109.5 . .
H2A_17 C2_17 H2B_17 109.5 . .
H2A_17 C2_17 H2C_17 109.5 . .
H2B_17 C2_17 H2C_17 109.5 . .
F1_18 B1_18 F4_18 111(3) . .
F2_18 B1_18 F1_18 115(3) . .
F2_18 B1_18 F3_18 110(2) . .
F2_18 B1_18 F4_18 108(2) . .
F3_18 B1_18 F1_18 109(2) . .
F3_18 B1_18 F4_18 104(2) . .
N1_19 C1_19 C2_19 173(4) . .
C1_19 C2_19 H2A_19 109.5 . .
C1_19 C2_19 H2B_19 109.5 . .
C1_19 C2_19 H2C_19 109.5 . .
H2A_19 C2_19 H2B_19 109.5 . .
H2A_19 C2_19 H2C_19 109.5 . .
H2B_19 C2_19 H2C_19 109.5 . .
N1_21 C1_21 C2_21 155(4) . .
C1_21 C2_21 H2A_21 109.5 . .
C1_21 C2_21 H2B_21 109.5 . .
C1_21 C2_21 H2C_21 109.5 . .
H2A_21 C2_21 H2B_21 109.5 . .
H2A_21 C2_21 H2C_21 109.5 . .
H2B_21 C2_21 H2C_21 109.5 . .
N1_22 C1_22 C2_22 158(4) . .
C1_22 C2_22 H2A_22 109.5 . .
C1_22 C2_22 H2B_22 109.5 . .
C1_22 C2_22 H2C_22 109.5 . .
H2A_22 C2_22 H2B_22 109.5 . .
H2A_22 C2_22 H2C_22 109.5 . .
H2B_22 C2_22 H2C_22 109.5 . .
N1_23 C1_23 C2_23 155(6) . .
C1_23 C2_23 H2A_23 109.5 . .
C1_23 C2_23 H2B_23 109.5 . .
C1_23 C2_23 H2C_23 109.5 . .
H2A_23 C2_23 H2B_23 109.5 . .
H2A_23 C2_23 H2C_23 109.5 . .
H2B_23 C2_23 H2C_23 109.5 . .
N1_24 C1_24 C2_24 152(5) . .
C1_24 C2_24 H2A_24 109.5 . .
C1_24 C2_24 H2B_24 109.5 . .
C1_24 C2_24 H2C_24 109.5 . .
H2A_24 C2_24 H2B_24 109.5 . .
H2A_24 C2_24 H2C_24 109.5 . .
H2B_24 C2_24 H2C_24 109.5 . .
N1_25 C1_25 C2_25 149(5) . .
C1_25 C2_25 H2A_25 109.5 . .
C1_25 C2_25 H2B_25 109.5 . .
C1_25 C2_25 H2C_25 109.5 . .
H2A_25 C2_25 H2B_25 109.5 . .
H2A_25 C2_25 H2C_25 109.5 . .
H2B_25 C2_25 H2C_25 109.5 . .
N1_26 C1_26 C2_26 153(5) . .
C1_26 C2_26 H2A_26 109.5 . .
C1_26 C2_26 H2B_26 109.5 . .
C1_26 C2_26 H2C_26 109.5 . .
H2A_26 C2_26 H2B_26 109.5 . .
H2A_26 C2_26 H2C_26 109.5 . .
H2B_26 C2_26 H2C_26 109.5 . .

loop_
_geom_bond_atom_site_label_1
_geom_bond_atom_site_label_2
_geom_bond_distance
_geom_bond_site_symmetry_2
Zn3 N16 2.337(5) .
Zn3 N7 2.093(5) .
Zn3 N5 2.318(5) .
Zn3 N14 2.117(5) .
Zn3 N15 2.116(5) .
Zn3 N6 2.109(5) .
Zn1A N4A 2.351(5) 2_675
Zn1A N4A 2.351(5) .
Zn1A N5A 2.129(6) .
Zn1A N5A 2.129(6) 2_675
Zn1A N6A 2.110(6) 2_675
Zn1A N6A 2.110(6) .
Zn2 N2 2.104(5) .
Zn2 N11 2.326(6) .
Zn2 N4 2.379(5) .
Zn2 N3 2.113(6) .
Zn2 N12 2.112(6) .
Zn2 N13 2.121(6) .
Zn2A N9A 2.414(6) 2_675
Zn2A N8A 2.108(6) .
Zn2A N3A 2.307(5) 2_675
Zn2A N2A 2.112(6) 2_675
Zn2A N7A 2.105(6) .
Zn2A N1A 2.122(6) 2_675
Zn1 N17 2.459(5) .
Zn1 N10 2.383(5) .
Zn1 N9 2.113(7) .
Zn1 N18 2.101(6) .
Zn1 N8 2.107(6) .
Zn1 N1 2.139(6) .
N2 C12 1.319(11) .
N2 C16 1.360(10) .
N11 C52 1.331(8) .
N11 C50 1.342(8) .
N17 C80 1.312(9) .
N17 C78 1.343(9) .
O2 C13 1.381(11) .
O2 C11 1.451(10) .
N9A C38A 1.348(9) 2_675
N9A C39A 1.335(9) .
N8A C37A 1.291(10) .
N8A C35A 1.499(9) .
N4A C13A 1.331(8) .
N4A C11A 1.311(9) .
O3 C34 1.453(12) .
O3 C32 1.349(10) .
N16 C77 1.340(8) .
N16 C79 1.326(8) .
N3A C12A 1.318(9) .
N3A C10A 1.354(8) .
N10 C49 1.334(9) .
N10 C51 1.346(9) .
N4 C21 1.334(9) .
N4 C23 1.337(8) .
N3 C20 1.269(9) .
N3 C18 1.490(9) .
N7 C29 1.341(10) .
N7 C33 1.347(9) .
N12 C53 1.270(9) .
N12 C54 1.466(9) .
N5 C22 1.321(9) .
N5 C24 1.349(8) .
N14 C72 1.341(9) .
N14 C68 1.351(10) .
N15 C76 1.270(9) .
N15 C74 1.472(9) .
C52 C51 1.384(10) .
C52 C53 1.487(9) .
N5A C14A 1.288(9) .
N5A C15A 1.476(9) .
N2A C9A 1.279(9) .
N2A C7A 1.481(9) .
C80 C81 1.466(9) .
C80 C79 1.411(9) .
N9 C46 1.505(10) .
N9 C48 1.273(9) .
N6 C25 1.281(8) .
N6 C26 1.477(8) .
O4 C41 1.348(11) .
O4 C39 1.447(12) .
C38A C37A 1.468(10) .
C38A C39A 1.360(10) .
N7A C29A 1.307(12) .
N7A C33A 1.351(10) .
C81 H81 0.9500 .
C81 N18 1.269(8) .
N13 C57 1.358(10) .
N13 C61 1.318(11) .
O6 C69 1.356(11) .
O6 C67 1.384(13) .
N18 C82 1.501(10) .
C77 C78 1.380(10) .
C77 C76 1.474(9) .
N8 C40 1.341(10) .
N8 C44 1.356(11) .
C13A C12A 1.378(9) .
C13A C14A 1.466(9) .
C22 H22 0.9500 .
C22 C21 1.373(10) .
C78 H78 0.9500 .
C21 C20 1.491(9) .
C49 C50 1.371(10) .
C49 C48 1.462(10) .
C37A H37A 0.9500 .
C12A H12A 0.9500 .
N1A C5A 1.334(11) .
N1A C1A 1.344(11) .
N1 C1 1.349(11) .
N1 C5 1.357(10) .
C51 H51 0.9500 .
C9A H9A 0.9500 .
C9A C10A 1.457(10) .
C14A H14A 0.9500 .
O1 C4 1.363(11) .
O1 C6 1.445(11) .
C12 H12 0.9500 .
C12 C13 1.369(10) .
O2A C30A 1.358(13) .
O2A C28A 1.335(16) .
O2A C28B 1.36(2) .
C29 C28 1.493(10) .
C29 C30 1.413(11) .
C79 H79 0.9500 .
C10A C11A 1.387(9) .
C7A H7AA 1.0000 .
C7A C6A 1.530(10) .
C7A C8A 1.499(13) .
C17A H17C 0.9900 .
C17A H17D 0.9900 .
C17A C15A 1.546(11) .
C17A C18A 1.478(13) .
C39A H39C 0.9500 .
O1A C21A 1.345(13) .
O1A C23A 1.382(13) .
O1A C23B 1.32(2) .
O5 C60 1.327(15) .
O5 C62 1.447(19) .
C23 H23 0.9500 .
C23 C24 1.390(8) .
C20 H20 0.9500 .
C27 H27A 0.9800 .
C27 H27B 0.9800 .
C27 H27C 0.9800 .
C27 C26 1.523(10) .
C35A H35C 1.0000 .
C35A C34A 1.509(12) .
C35A C36A 1.488(11) .
C76 H76 0.9500 .
C29A H29A 0.9500 .
C29A C30A 1.423(13) .
N6A C22A 1.314(11) .
N6A C18A 1.351(10) .
C13 C14 1.368(13) .
O3A C2A 1.363(14) .
O3A C42A 1.425(16) .
C15A H15A 1.0000 .
C15A C16A 1.518(13) .
C53 H53 0.9500 .
C24 C25 1.467(9) .
C46 H46 1.0000 .
C46 C47 1.516(13) .
C46 C45 1.518(13) .
C57 C56 1.486(14) .
C57 C58 1.395(12) .
C16 C17 1.482(14) .
C16 C15 1.382(11) .
C50 H50 0.9500 .
C33A C34A 1.543(14) .
C33A C32A 1.369(12) .
C72 C71 1.421(11) .
C72 C73 1.492(12) .
C48 H48 0.9500 .
C5A C6A 1.475(13) .
C5A C4A 1.425(12) .
C11A H11C 0.9500 .
C84 H84A 0.9900 .
C84 H84B 0.9900 .
C84 C1 1.522(11) .
C84 C82 1.533(12) .
C37 H37 0.9500 .
C37 C36 1.324(15) .
C37 C38 1.471(18) .
C40 H40 0.9500 .
C40 C41 1.395(12) .
C74 H74 1.0000 .
C74 C73 1.527(11) .
C74 C75 1.518(12) .
C6A H6AA 0.9900 .
C6A H6AB 0.9900 .
C25 H25 0.9500 .
C83 H83A 0.9800 .
C83 H83B 0.9800 .
C83 H83C 0.9800 .
C83 C82 1.548(13) .
C56 H56A 0.9900 .
C56 H56B 0.9900 .
C56 C54 1.522(14) .
C34 H34A 0.9900 .
C34 H34B 0.9900 .
C34 C35 1.499(12) .
C41 C42 1.404(14) .
C60 C59 1.396(16) .
C60 C61 1.411(12) .
C2 H2 0.9500 .
C2 C1 1.387(13) .
C2 C3 1.381(14) .
C33 H33 0.9500 .
C33 C32 1.386(10) .
C1A H1A 0.9500 .
C1A C2A 1.387(13) .
C30A C31A 1.361(15) .
C31A H31A 0.9500 .
C31A C32A 1.345(15) .
C34A H34C 0.9900 .
C34A H34D 0.9900 .
C68 H68 0.9500 .
C68 C69 1.365(11) .
C32A H32A 0.9500 .
C36A H36A 0.9800 .
C36A H36B 0.9800 .
C36A H36C 0.9800 .
C71 H71 0.9500 .
C71 C70 1.328(14) .
C73 H73A 0.9900 .
C73 H73B 0.9900 .
C4 C5 1.401(12) .
C4 C3 1.391(14) .
C28 H28A 0.9900 .
C28 H28B 0.9900 .
C28 C26 1.533(9) .
C22A H22A 0.9500 .
C22A C21A 1.380(13) .
C43 H43 0.9500 .
C43 C44 1.399(12) .
C43 C42 1.345(13) .
C8A H8AA 0.9800 .
C8A H8AB 0.9800 .
C8A H8AC 0.9800 .
C82 H82 1.0000 .
C75 H75A 0.9800 .
C75 H75B 0.9800 .
C75 H75C 0.9800 .
C17 H17A 0.9900 .
C17 H17B 0.9900 .
C17 C18 1.509(13) .
C4A H4A 0.9500 .
C4A C3A 1.328(15) .
C30 H30 0.9500 .
C30 C31 1.358(14) .
C26 H26 1.0000 .
C44 C45 1.484(13) .
C16A H16A 0.9800 .
C16A H16B 0.9800 .
C16A H16C 0.9800 .
C21A C20A 1.400(15) .
C5 H5 0.9500 .
C18 H18 1.0000 .
C18 C19 1.524(13) .
C58 H58 0.9500 .
C58 C59 1.401(17) .
C69 C70 1.388(14) .
C18A C19A 1.398(13) .
C54 H54 1.0000 .
C54 C55 1.534(11) .
C2A C3A 1.372(15) .
C32 C31 1.387(14) .
C19A H19D 0.9500 .
C19A C20A 1.360(15) .
C15 H15 0.9500 .
C15 C14 1.366(15) .
C31 H31 0.9500 .
C47 H47A 0.9800 .
C47 H47B 0.9800 .
C47 H47C 0.9800 .
C45 H45A 0.9900 .
C45 H45B 0.9900 .
C35 H35A 0.9900 .
C35 H35B 0.9900 .
C35 C36 1.506(16) .
C3 H3 0.9500 .
C3A H3A 0.9500 .
C70 H70 0.9500 .
C40A C40A 1.33(5) 2_675
C40A H40A 0.9500 .
C40A C41A 1.39(3) .
C14 H14 0.9500 .
C36 H36 0.9500 .
C10 H10A 0.9900 .
C10 H10B 0.9900 .
C10 C11 1.433(18) .
C10 C9 1.424(18) .
C59 H59 0.9500 .
C11 H11A 0.9900 .
C11 H11B 0.9900 .
C42 H42 0.9500 .
C20A H20A 0.9500 .
C61 H61 0.9500 .
C9 H9 0.9500 .
C9 C8 1.336(16) .
C7 H7A 0.9900 .
C7 H7B 0.9900 .
C7 C8 1.478(17) .
C7 C6 1.534(16) .
C38 H38A 0.9900 .
C38 H38B 0.9900 .
C38 C39 1.527(13) .
C55 H55A 0.9800 .
C55 H55B 0.9800 .
C55 H55C 0.9800 .
C39 H39A 0.9900 .
C39 H39B 0.9900 .
C19 H19A 0.9800 .
C19 H19B 0.9800 .
C19 H19C 0.9800 .
C42A H42A 0.9900 .
C42A H42B 0.9900 .
C42A C41A 1.48(2) .
C8 H8 0.9500 .
C6 H6A 0.9900 .
C6 H6B 0.9900 .
C23A H23A 0.9900 .
C23A H23B 0.9900 .
C23A C24A 1.515(18) .
C65 H65 0.9500 .
C65 C64 1.30(2) .
C65 C66 1.38(3) .
C64 H64 0.9500 .
C64 C63 1.51(2) .
C63 H63A 0.9900 .
C63 H63B 0.9900 .
C63 C62 1.53(3) .
C67 H67A 0.9900 .
C67 H67B 0.9900 .
C67 C66 1.499(16) .
C66 H66A 0.9900 .
C66 H66B 0.9900 .
C24A H24A 0.9900 .
C24A H24B 0.9900 .
C24A C25A 1.44(2) .
C27A H27D 0.9900 .
C27A H27E 0.9900 .
C27A C28A 1.562(19) .
C27A C26A 1.61(2) .
C41A H41A 0.9900 .
C41A H41B 0.9900 .
C62 H62A 0.9900 .
C62 H62B 0.9900 .
C24B H24C 0.9900 .
C24B H24D 0.9900 .
C24B C23B 1.51(2) .
C24B C25B 1.52(2) .
C25A H25A 0.9500 .
C25A C26A 1.18(2) .
C26B H26B 0.9500 .
C26B C27B 1.54(3) .
C26B C25B 1.23(3) .
C28A H28C 0.9900 .
C28A H28D 0.9900 .
C28B H28E 0.9900 .
C28B H28F 0.9900 .
C28B C27B 1.55(3) .
C26A H26A 0.9500 .
C23B H23C 0.9900 .
C23B H23D 0.9900 .
C27B H27F 0.9900 .
C27B H27G 0.9900 .
C25B H25B 0.9500 .
F1_1 B1_1 1.348(12) .
F2_1 B1_1 1.358(14) .
F3_1 B1_1 1.360(11) .
F4_1 B1_1 1.346(12) .
F1_2 B1_2 1.377(9) .
F2_2 B1_2 1.408(8) .
F3_2 B1_2 1.376(9) .
F4_2 B1_2 1.369(9) .
F1_3 B1_3 1.375(10) .
F2_3 B1_3 1.397(9) .
F3_3 B1_3 1.357(10) .
F4_3 B1_3 1.392(10) .
F1_4 B1_4 1.374(10) .
F2_4 B1_4 1.376(11) .
F3_4 B1_4 1.382(10) .
F4_4 B1_4 1.378(11) .
F1_5 B1_5 1.341(10) .
F2_5 B1_5 1.394(10) .
F3_5 B1_5 1.341(11) .
F4_5 B1_5 1.377(10) .
F1_6 B1_6 1.365(11) .
F2_6 B1_6 1.378(11) .
F3_6 B1_6 1.350(11) .
F4_6 B1_6 1.399(12) .
F1_7 B1_7 1.325(16) .
F2_7 B1_7 1.346(13) .
F3_7 B1_7 1.301(15) .
F4_7 B1_7 1.363(17) .
F1_8 B1_8 1.273(14) .
F2_8 B1_8 1.386(15) .
F3_8 B1_8 1.337(17) .
F4_8 B1_8 1.362(18) .
F1_9 B1_9 1.318(18) .
F2_9 B1_9 1.371(15) .
F3_9 B1_9 1.365(17) .
F4_9 B1_9 1.360(17) .
N1_10 C1_10 1.145(12) .
C1_10 C2_10 1.391(12) .
C2_10 H2A_10 0.9800 .
C2_10 H2B_10 0.9800 .
C2_10 H2C_10 0.9800 .
N1_11 C1_11 1.153(12) .
C1_11 C2_11 1.388(13) .
C2_11 H2A_11 0.9800 .
C2_11 H2B_11 0.9800 .
C2_11 H2C_11 0.9800 .
N1_12 C1_12 1.149(11) .
C1_12 C2_12 1.390(12) .
C2_12 H2A_12 0.9800 .
C2_12 H2B_12 0.9800 .
C2_12 H2C_12 0.9800 .
N1_13 C1_13 1.134(13) .
C1_13 C2_13 1.406(14) .
C2_13 H2A_13 0.9800 .
C2_13 H2B_13 0.9800 .
C2_13 H2C_13 0.9800 .
N1_14 C1_14 1.182(13) .
C1_14 C2_14 1.386(13) .
C2_14 H2A_14 0.9800 .
C2_14 H2B_14 0.9800 .
C2_14 H2C_14 0.9800 .
N1_15 C1_15 1.190(14) .
C1_15 C2_15 1.381(14) .
C2_15 H2A_15 0.9800 .
C2_15 H2B_15 0.9800 .
C2_15 H2C_15 0.9800 .
N1_16 C1_16 1.171(13) .
C1_16 C2_16 1.361(14) .
C2_16 H2A_16 0.9800 .
C2_16 H2B_16 0.9800 .
C2_16 H2C_16 0.9800 .
N1_17 C1_17 1.154(14) .
C1_17 C2_17 1.389(14) .
C2_17 H2A_17 0.9800 .
C2_17 H2B_17 0.9800 .
C2_17 H2C_17 0.9800 .
F1_18 B1_18 1.350(19) .
F2_18 B1_18 1.326(19) .
F3_18 B1_18 1.326(19) .
F4_18 B1_18 1.35(2) .
N1_19 C1_19 1.149(15) .
C1_19 C2_19 1.386(15) .
C2_19 H2A_19 0.9800 .
C2_19 H2B_19 0.9800 .
C2_19 H2C_19 0.9800 .
N1_21 C1_21 1.171(16) .
C1_21 C2_21 1.393(16) .
C2_21 H2A_21 0.9800 .
C2_21 H2B_21 0.9800 .
C2_21 H2C_21 0.9800 .
N1_22 C1_22 1.158(15) .
C1_22 C2_22 1.402(15) .
C2_22 H2A_22 0.9800 .
C2_22 H2B_22 0.9800 .
C2_22 H2C_22 0.9800 .
N1_23 C1_23 1.167(16) .
C1_23 C2_23 1.390(16) .
C2_23 H2A_23 0.9800 .
C2_23 H2B_23 0.9800 .
C2_23 H2C_23 0.9800 .
N1_24 C1_24 1.171(17) .
C1_24 C2_24 1.408(16) .
C2_24 H2A_24 0.9800 .
C2_24 H2B_24 0.9800 .
C2_24 H2C_24 0.9800 .
N1_25 C1_25 1.165(16) .
C1_25 C2_25 1.407(16) .
C2_25 H2A_25 0.9800 .
C2_25 H2B_25 0.9800 .
C2_25 H2C_25 0.9800 .
N1_26 C1_26 1.166(16) .
C1_26 C2_26 1.384(16) .
C2_26 H2A_26 0.9800 .
C2_26 H2B_26 0.9800 .
C2_26 H2C_26 0.9800 .

loop_
_exptl_oxdiff_crystal_face_indexfrac_h
_exptl_oxdiff_crystal_face_indexfrac_k
_exptl_oxdiff_crystal_face_indexfrac_l
_exptl_oxdiff_crystal_face_x
_exptl_oxdiff_crystal_face_y
_exptl_oxdiff_crystal_face_z
14.0172 10.9953 0.0075 -0.7037 0.5451 0.4335
-27.0090 2.0102 6.9948 -0.4007 -0.9191 0.1028
-12.9948 2.9938 -10.0028 -0.3995 0.2751 -0.8456
27.0090 -2.0102 -6.9948 0.4007 0.9191 -0.1028
-2.9925 10.0042 7.0036 -0.7726 -0.2117 0.6357
21.9987 -8.0057 -3.9980 0.8224 0.5296 -0.0880
23.9964 -5.9985 6.0040 0.7263 0.1116 0.6812
-29.0000 6.0026 -2.0049 -0.7619 -0.4260 -0.4803
-14.0172 -10.9953 -0.0075 0.7037 -0.5451 -0.4335
